data_7715805
loop_
_publ_author_name
'Flichot, Hadrien'
'Sickinger, Annika'
'Brom, Jules'
'Lefeuvre, Bertrand'
'Dorcet, Vincent'
'Guizouarn, Thierry'
'Cador, Olivier'
'Le Guennic, Boris'
'Micouin, Laurent'
'Maury, Olivier'
'Benedetti, Erica'
'Pointillart, Fabrice'

_publ_section_title
;
 Magneto-structural correlation in lanthanide luminescent
 [2.2]paracyclophane-based single-molecule magnets.
;
_journal_issue 19
_journal_name_full 'Dalton transactions (Cambridge, England : 2003)'
_journal_page_first 8191
_journal_page_last 8201
_journal_paper_doi 10.1039/d4dt00536h
_journal_volume 53
_journal_year 2024
_chemical_compound_source 'synthesis as described'
_chemical_formula_moiety 'C110 H73 Dy2 F36 Na O16 P4, C32 H12 B F24'
_chemical_formula_sum 'C142 H85 B Dy2 F60 Na O16 P4'
_chemical_formula_weight 3669.77
_space_group_crystal_system triclinic
_space_group_IT_number 2
_space_group_name_Hall '-P 1'
_space_group_name_H-M_alt 'P -1'
_atom_sites_solution_hydrogens geom
_atom_sites_solution_primary dual
_atom_sites_solution_secondary difmap
_audit_update_record
;
2023-09-26 deposited with the CCDC.	2024-04-22 downloaded from the CCDC.
;
_cell_angle_alpha 85.259(10)
_cell_angle_beta 84.050(10)
_cell_angle_gamma 78.874(9)
_cell_formula_units_Z 2
_cell_length_a 13.426(5)
_cell_length_b 21.081(7)
_cell_length_c 27.045(10)
_cell_measurement_reflns_used 9389
_cell_measurement_temperature 150(2)
_cell_measurement_theta_max 22.7791
_cell_measurement_theta_min 2.2761
_cell_measurement_wavelength 0.710730
_cell_volume 7455(5)
_computing_cell_refinement 'APEX3 (Bruker, 2015)'
_computing_data_collection 'Bruker APEX3 (Bruker, 2015)'
_computing_data_reduction 'SAINT (Bruker, 2014)'
_computing_molecular_graphics
;
   'SXGRAPH (L. Farrugia, 1999), Mercury (CSD, 2020)'
;
_computing_publication_material 'CRYSCALC (T. Roisnel, local program, 2020)'
_computing_structure_refinement 'SHELXL-2018_3 (Sheldrick, 2018)'
_computing_structure_solution 'SHELXT (Sheldrick, 2015)'
_diffrn_ambient_temperature 150(2)
_diffrn_detector CMOS-PHOTON70
_diffrn_detector_area_resol_mean 10.4167
_diffrn_measured_fraction_theta_full 0.998
_diffrn_measured_fraction_theta_max 0.959
_diffrn_measurement_device_type 'D8 VENTURE Bruker AXS'
_diffrn_measurement_method 'rotation images'
_diffrn_orient_matrix_UB_11 0.0646354
_diffrn_orient_matrix_UB_12 0.0000842
_diffrn_orient_matrix_UB_13 -0.0219811
_diffrn_orient_matrix_UB_21 0.0364514
_diffrn_orient_matrix_UB_22 0.0040268
_diffrn_orient_matrix_UB_23 0.0296843
_diffrn_orient_matrix_UB_31 0.0173806
_diffrn_orient_matrix_UB_32 -0.0482757
_diffrn_orient_matrix_UB_33 0.0048372
_diffrn_radiation_monochromator 'multilayer monochromator'
_diffrn_radiation_probe x-ray
_diffrn_radiation_source 'Incoatec microfocus sealed tube'
_diffrn_radiation_type MoK\a
_diffrn_radiation_wavelength 0.71073
_diffrn_reflns_av_R_equivalents 0.1560
_diffrn_reflns_av_unetI/netI 0.1539
_diffrn_reflns_limit_h_max 17
_diffrn_reflns_limit_h_min -17
_diffrn_reflns_limit_k_max 27
_diffrn_reflns_limit_k_min -25
_diffrn_reflns_limit_l_max 35
_diffrn_reflns_limit_l_min -35
_diffrn_reflns_number 161273
_diffrn_reflns_theta_full 25.242
_diffrn_reflns_theta_max 27.984
_diffrn_reflns_theta_min 1.862
_diffrn_source_current 1.00
_diffrn_source_power 50.0
_diffrn_source_voltage 50.00
_exptl_absorpt_coefficient_mu 1.177
_exptl_absorpt_correction_T_max 0.889
_exptl_absorpt_correction_T_min 0.683
_exptl_absorpt_correction_type multi-scan
_exptl_absorpt_process_details
;
  [Sheldrick, G.M. (2014). SADABS Bruker AXS Inc., Madison, Wisconsin, USA]
;
_exptl_crystal_colour colourless
_exptl_crystal_density_diffrn 1.635
_exptl_crystal_description prism
_exptl_crystal_F_000 3626
_exptl_crystal_size_max 0.230
_exptl_crystal_size_mid 0.140
_exptl_crystal_size_min 0.100
_refine_diff_density_max 4.064
_refine_diff_density_min -3.852
_refine_diff_density_rms 0.265
_refine_ls_extinction_method none
_refine_ls_goodness_of_fit_ref 1.079
_refine_ls_hydrogen_treatment constr
_refine_ls_matrix_type full
_refine_ls_number_parameters 1982
_refine_ls_number_reflns 34446
_refine_ls_number_restraints 823
_refine_ls_restrained_S_all 1.070
_refine_ls_R_factor_all 0.3052
_refine_ls_R_factor_gt 0.2031
_refine_ls_shift/su_max 0.042
_refine_ls_shift/su_mean 0.000
_refine_ls_structure_factor_coef Fsqd
_refine_ls_weighting_details 'w=1/[\s^2^(Fo^2^)+(0.0001P)^2^+703.0660P] where P=(Fo^2^+2Fc^2^)/3'
_refine_ls_weighting_scheme calc
_refine_ls_wR_factor_gt 0.4421
_refine_ls_wR_factor_ref 0.5036
_reflns_number_gt 17227
_reflns_number_total 34446
_reflns_threshold_expression >2sigma(I)
_cod_data_source_file d4dt00536h2.cif
_cod_data_source_block HF01c
_cod_depositor_comments 'Adding full bibliography for 7715801--7715805.cif.'
_cod_database_code 7715805

loop_
_space_group_symop_operation_xyz
'x, y, z'
'-x, -y, -z'

loop_
_atom_site_label
_atom_site_type_symbol
_atom_site_fract_x
_atom_site_fract_y
_atom_site_fract_z
_atom_site_U_iso_or_equiv
_atom_site_adp_type
_atom_site_occupancy
_atom_site_site_symmetry_order
_atom_site_calc_flag
_atom_site_refinement_flags_posn
_atom_site_refinement_flags_adp
_atom_site_refinement_flags_occupancy
_atom_site_disorder_assembly
_atom_site_disorder_group
Dy1 Dy 0.22862(8) 0.21193(5) 0.89566(5) 0.0424(3) Uani 1 1 d . . . . .
Na1 Na 0.1450(8) 0.2323(5) 0.7601(4) 0.057(3) Uani 1 1 d . . . . .
O1 O 0.2797(10) 0.2457(8) 0.8101(7) 0.047(4) Uani 1 1 d . . . . .
O2 O 0.3899(12) 0.2424(9) 0.8939(7) 0.053(4) Uani 1 1 d . . . . .
O3 O 0.0890(11) 0.2184(8) 0.8465(7) 0.049(4) Uani 1 1 d . . . . .
O4 O 0.0733(11) 0.2244(8) 0.9502(6) 0.045(4) Uani 1 1 d . U . . .
O5 O 0.1731(11) 0.1124(7) 0.9098(7) 0.047(4) Uani 1 1 d . . . . .
O6 O 0.3521(11) 0.1300(7) 0.8633(6) 0.044(4) Uani 1 1 d . . . . .
O7 O 0.1916(11) 0.3184(7) 0.9071(6) 0.043(4) Uani 1 1 d . . . . .
O8 O 0.2785(11) 0.1868(7) 0.9726(6) 0.046(4) Uani 1 1 d . . . . .
P1 P 0.1313(4) 0.3795(3) 0.9303(3) 0.0413(14) Uani 1 1 d . . . . .
P2 P 0.3303(4) 0.1761(3) 1.0201(3) 0.0412(14) Uani 1 1 d . . . . .
F1 F 0.297(4) 0.255(2) 0.7144(16) 0.106(9) Uani 0.45(3) 1 d D . P A 1
F2 F 0.336(4) 0.346(2) 0.7292(17) 0.106(9) Uani 0.45(3) 1 d D . P A 1
F3 F 0.454(3) 0.267(3) 0.7073(15) 0.106(9) Uani 0.45(3) 1 d D . P A 1
C1 C 0.365(3) 0.281(2) 0.7363(16) 0.11(3) Uani 0.45(3) 1 d D . P A 1
F1B F 0.301(3) 0.214(2) 0.7152(13) 0.106(9) Uani 0.55(3) 1 d D . P A 2
F2B F 0.344(3) 0.308(2) 0.7115(14) 0.106(9) Uani 0.55(3) 1 d D . P A 2
F3B F 0.460(3) 0.222(2) 0.7110(13) 0.106(9) Uani 0.55(3) 1 d D . P A 2
C1B C 0.366(3) 0.2469(19) 0.7329(15) 0.11(3) Uani 0.55(3) 1 d D . P A 2
C2 C 0.367(2) 0.2493(15) 0.7898(12) 0.070(9) Uani 1 1 d D . . . .
C3 C 0.454(2) 0.2522(16) 0.8107(12) 0.072(9) Uani 1 1 d . . . . .
H3 H 0.514161 0.256870 0.789699 0.086 Uiso 1 1 calc R U . . .
C4 C 0.4578(16) 0.2484(11) 0.8621(11) 0.050(6) Uani 1 1 d . . . . .
C5 C 0.5589(19) 0.2535(8) 0.8782(8) 0.064(8) Uani 1 1 d D . . . .
F4 F 0.6344(18) 0.2701(14) 0.8444(9) 0.084(5) Uani 0.63(3) 1 d D . P B 1
F5 F 0.5514(19) 0.2976(14) 0.9137(10) 0.084(5) Uani 0.63(3) 1 d D . P B 1
F6 F 0.6064(18) 0.1973(10) 0.9016(12) 0.084(5) Uani 0.63(3) 1 d D . P B 1
F4B F 0.614(3) 0.2980(18) 0.8546(16) 0.084(5) Uani 0.37(3) 1 d D . P B 2
F5B F 0.564(3) 0.262(3) 0.9277(10) 0.084(5) Uani 0.37(3) 1 d D . P B 2
F6B F 0.626(3) 0.1960(13) 0.8717(19) 0.084(5) Uani 0.37(3) 1 d D . P B 2
F7 F -0.0396(18) 0.2325(11) 0.7732(8) 0.079(5) Uani 0.66(2) 1 d D . P A 1
F8 F -0.0147(16) 0.1339(10) 0.7998(9) 0.079(5) Uani 0.66(2) 1 d D . P A 1
F9 F -0.1550(13) 0.1956(13) 0.8202(9) 0.079(5) Uani 0.66(2) 1 d D . P A 1
F7B F -0.020(3) 0.209(2) 0.7676(9) 0.079(5) Uani 0.34(2) 1 d D . P A 2
F8B F -0.089(3) 0.1390(15) 0.8124(16) 0.079(5) Uani 0.34(2) 1 d D . P A 2
F9B F -0.144(2) 0.2390(18) 0.8211(17) 0.079(5) Uani 0.34(2) 1 d D . P A 2
C6 C -0.0518(14) 0.1951(9) 0.8170(10) 0.064(5) Uani 1 1 d D U . . .
C7 C 0.0008(18) 0.2067(13) 0.8588(11) 0.055(4) Uani 1 1 d . U . . .
C8 C -0.0539(17) 0.2042(12) 0.9074(10) 0.050(4) Uani 1 1 d . U . . .
H8 H -0.122431 0.197687 0.911258 0.060 Uiso 1 1 calc R U . . .
C9 C -0.0046(17) 0.2114(13) 0.9485(10) 0.052(4) Uani 1 1 d . U . . .
C10 C -0.0745(18) 0.2051(13) 0.9951(11) 0.054(5) Uani 1 1 d . U . . .
F10 F -0.0656(13) 0.1399(8) 1.0100(7) 0.078(5) Uani 1 1 d . . . . .
F11 F -0.1736(10) 0.2246(8) 0.9919(6) 0.065(4) Uani 1 1 d . . . . .
F12 F -0.0482(11) 0.2319(9) 1.0324(6) 0.071(5) Uani 1 1 d . . . . .
F13 F 0.1045(16) 0.0114(10) 0.9642(9) 0.099(7) Uani 1 1 d . . . . .
F14 F 0.0414(13) 0.0301(8) 0.8937(9) 0.103(8) Uani 1 1 d . . . . .
F15 F 0.1638(15) -0.0505(7) 0.9064(9) 0.093(6) Uani 1 1 d . . . . .
C11 C 0.1267(19) 0.0119(12) 0.9150(14) 0.066(9) Uani 1 1 d . . . . .
C12 C 0.2052(15) 0.0531(10) 0.9001(10) 0.043(6) Uani 1 1 d . . . . .
C13 C 0.2971(18) 0.0267(11) 0.8767(12) 0.061(8) Uani 1 1 d . . . . .
H13 H 0.314612 -0.018527 0.872488 0.073 Uiso 1 1 calc R U . . .
C14 C 0.3623(18) 0.0665(13) 0.8599(9) 0.053(7) Uani 1 1 d . . . . .
C15 C 0.465(2) 0.0413(14) 0.8324(14) 0.071(9) Uani 1 1 d . . . . .
F16 F 0.4817(17) -0.0228(8) 0.8308(10) 0.119(9) Uani 1 1 d . . . . .
F17 F 0.4683(15) 0.0626(11) 0.7845(8) 0.102(7) Uani 1 1 d . . . . .
F18 F 0.5447(13) 0.0572(10) 0.8483(9) 0.097(7) Uani 1 1 d . . . . .
C21 C 0.1550(16) 0.4488(11) 0.8919(10) 0.044(6) Uani 1 1 d . . . . .
C22 C 0.2289(18) 0.4416(13) 0.8522(11) 0.057(7) Uani 1 1 d . . . . .
H22 H 0.268906 0.400032 0.846788 0.069 Uiso 1 1 calc R U . . .
C23 C 0.245(2) 0.4934(15) 0.8207(11) 0.064(8) Uani 1 1 d . . . . .
H23 H 0.289948 0.487349 0.791095 0.077 Uiso 1 1 calc R U . . .
C24 C 0.196(2) 0.5543(15) 0.8327(13) 0.077(10) Uani 1 1 d . . . . .
H24 H 0.214814 0.590901 0.813693 0.092 Uiso 1 1 calc R U . . .
C25 C 0.121(2) 0.5640(14) 0.8714(14) 0.081(10) Uani 1 1 d . . . . .
H25 H 0.082309 0.606040 0.876817 0.097 Uiso 1 1 calc R U . . .
C26 C 0.102(2) 0.5123(11) 0.9015(11) 0.062(8) Uani 1 1 d . . . . .
H26 H 0.053509 0.518597 0.929544 0.074 Uiso 1 1 calc R U . . .
C27 C -0.001(2) 0.3800(10) 0.9308(10) 0.051(6) Uani 1 1 d . . . . .
C28 C -0.041(2) 0.3737(14) 0.8845(12) 0.062(8) Uani 1 1 d . . . . .
H28 H 0.004203 0.372692 0.854886 0.075 Uiso 1 1 calc R U . . .
C29 C -0.136(2) 0.3692(15) 0.8808(12) 0.067(8) Uani 1 1 d . . . . .
H29 H -0.157686 0.364621 0.849145 0.080 Uiso 1 1 calc R U . . .
C30 C -0.2054(17) 0.3710(13) 0.9221(13) 0.066(9) Uani 1 1 d . . . . .
H30 H -0.273030 0.365349 0.919256 0.080 Uiso 1 1 calc R U . . .
C31 C -0.175(2) 0.3813(12) 0.9678(11) 0.056(7) Uani 1 1 d . U . . .
H31 H -0.222965 0.384634 0.996456 0.067 Uiso 1 1 calc R U . . .
C32 C -0.0725(15) 0.3868(10) 0.9711(11) 0.045(6) Uani 1 1 d . . . . .
H32 H -0.052443 0.395395 1.002150 0.054 Uiso 1 1 calc R U . . .
C41 C 0.4616(17) 0.1351(10) 1.0104(10) 0.044(6) Uani 1 1 d . . . . .
C42 C 0.483(2) 0.0880(14) 0.9761(13) 0.073(9) Uani 1 1 d . . . . .
H42 H 0.430966 0.077540 0.958739 0.087 Uiso 1 1 calc R U . . .
C43 C 0.585(3) 0.0562(17) 0.9681(15) 0.092(12) Uani 1 1 d . . . . .
H43 H 0.601026 0.022403 0.945829 0.110 Uiso 1 1 calc R U . . .
C44 C 0.662(2) 0.0723(13) 0.9913(14) 0.073(9) Uani 1 1 d . . . . .
H44 H 0.730428 0.050554 0.984514 0.087 Uiso 1 1 calc R U . . .
C45 C 0.639(2) 0.1212(15) 1.0252(14) 0.075(9) Uani 1 1 d . . . . .
H45 H 0.690686 0.132481 1.042342 0.090 Uiso 1 1 calc R U . . .
C46 C 0.5377(17) 0.1528(12) 1.0330(13) 0.068(9) Uani 1 1 d . . . . .
H46 H 0.521232 0.187460 1.054521 0.081 Uiso 1 1 calc R U . . .
C47 C 0.2685(18) 0.1236(12) 1.0621(10) 0.051(6) Uani 1 1 d . . . . .
C48 C 0.311(2) 0.0940(12) 1.1059(10) 0.058(7) Uani 1 1 d . . . . .
H48 H 0.375124 0.101521 1.113503 0.070 Uiso 1 1 calc R U . . .
C49 C 0.260(2) 0.0548(13) 1.1371(11) 0.063(8) Uani 1 1 d . . . . .
H49 H 0.288943 0.034861 1.166369 0.076 Uiso 1 1 calc R U . . .
C50 C 0.165(2) 0.0433(17) 1.1268(14) 0.086(11) Uani 1 1 d . . . . .
H50 H 0.130520 0.015578 1.148760 0.103 Uiso 1 1 calc R U . . .
C51 C 0.122(3) 0.0729(17) 1.0842(14) 0.087(11) Uani 1 1 d . . . . .
H51 H 0.059282 0.064237 1.076324 0.105 Uiso 1 1 calc R U . . .
C52 C 0.171(2) 0.1146(14) 1.0533(13) 0.078(11) Uani 1 1 d . . . . .
H52 H 0.138487 0.137565 1.025818 0.094 Uiso 1 1 calc R U . . .
C33 C 0.1541(16) 0.3851(9) 0.9943(7) 0.047(6) Uani 1 1 d D . . . .
C34 C 0.1185(16) 0.3375(9) 1.0273(7) 0.049(6) Uani 1 1 d D . . . .
H34 H 0.091986 0.304284 1.014413 0.058 Uiso 1 1 calc R U . . .
C35 C 0.1215(19) 0.3382(9) 1.0785(8) 0.056(7) Uani 1 1 d D . . . .
C36 C 0.1476(17) 0.3929(9) 1.0963(8) 0.054(7) Uani 1 1 d D . . . .
H36 H 0.140642 0.398275 1.131139 0.065 Uiso 1 1 calc R U . . .
C37 C 0.1833(16) 0.4390(10) 1.0637(7) 0.048(6) Uani 1 1 d D . . . .
H37 H 0.199464 0.476210 1.076253 0.057 Uiso 1 1 calc R U . . .
C38 C 0.1958(15) 0.4321(9) 1.0132(7) 0.046(6) Uani 1 1 d D . . . .
C39 C 0.2860(17) 0.4594(11) 0.9858(11) 0.054(7) Uani 1 1 d D . . . .
H39A H 0.295744 0.497288 1.002804 0.064 Uiso 1 1 calc R U . . .
H39B H 0.270155 0.474372 0.951352 0.064 Uiso 1 1 calc R U . . .
C40 C 0.3856(17) 0.4088(11) 0.9841(11) 0.059(8) Uani 1 1 d D . . . .
H40A H 0.397111 0.392049 0.950423 0.071 Uiso 1 1 calc R U . . .
H40B H 0.441927 0.431856 0.987514 0.071 Uiso 1 1 calc R U . . .
C53 C 0.3384(15) 0.2502(9) 1.0457(7) 0.038(5) Uani 1 1 d D . . . .
C54 C 0.3711(15) 0.2943(9) 1.0095(7) 0.044(6) Uani 1 1 d D . . . .
H54 H 0.376790 0.284379 0.975578 0.052 Uiso 1 1 calc R U . . .
C55 C 0.3957(16) 0.3522(9) 1.0206(9) 0.054(7) Uani 1 1 d D . . . .
C56 C 0.398(2) 0.3627(11) 1.0701(9) 0.068(8) Uani 1 1 d D . . . .
C57 C 0.3612(17) 0.3203(11) 1.1068(9) 0.066(9) Uani 1 1 d D . . . .
H57 H 0.364391 0.326989 1.140831 0.080 Uiso 1 1 calc R U . . .
C58 C 0.3196(16) 0.2685(10) 1.0947(7) 0.055(7) Uani 1 1 d D . . . .
C59 C 0.2328(19) 0.2499(11) 1.1311(9) 0.053(6) Uani 1 1 d D . . . .
H59A H 0.235849 0.266050 1.164095 0.064 Uiso 1 1 calc R U . . .
H59B H 0.240498 0.202103 1.135026 0.064 Uiso 1 1 calc R U . . .
C60 C 0.1286(19) 0.2794(12) 1.1110(11) 0.059(7) Uani 1 1 d D . . . .
H60A H 0.107780 0.245969 1.092814 0.071 Uiso 1 1 calc R U . . .
H60B H 0.077867 0.288344 1.140077 0.071 Uiso 1 1 calc R U . . .
Dy2 Dy 0.09296(11) 0.22859(6) 0.61904(5) 0.0575(4) Uani 1 1 d . . . . .
O101 O 0.0246(14) 0.3371(7) 0.5886(6) 0.052(4) Uani 1 1 d . . . . .
O102 O 0.0776(12) 0.2978(7) 0.6881(6) 0.045(4) Uani 1 1 d . . . . .
O103 O 0.1287(16) 0.1616(8) 0.6941(7) 0.067(6) Uani 1 1 d . . . . .
O104 O 0.0555(17) 0.1241(8) 0.6089(9) 0.082(7) Uani 1 1 d . . . . .
O105 O 0.2523(13) 0.1572(8) 0.6044(9) 0.068(6) Uani 1 1 d . . . . .
O106 O 0.2205(16) 0.2871(8) 0.6048(7) 0.064(5) Uani 1 1 d . . . . .
O107 O 0.0881(14) 0.2238(9) 0.5374(7) 0.060(5) Uani 1 1 d . . . . .
O108 O -0.0698(14) 0.2372(8) 0.6394(7) 0.059(5) Uani 1 1 d . . . . .
P101 P 0.0714(7) 0.2216(4) 0.4825(3) 0.065(2) Uani 1 1 d . . . . .
P102 P -0.1871(6) 0.2399(3) 0.6389(3) 0.0579(18) Uani 1 1 d . . . . .
F101 F 0.030(4) 0.4376(12) 0.5242(10) 0.22(2) Uani 1 1 d . . . . .
F102 F -0.105(3) 0.4556(14) 0.5596(15) 0.191(19) Uani 1 1 d . . . . .
F103 F 0.0019(19) 0.5020(8) 0.5783(8) 0.106(8) Uani 1 1 d . . . . .
C101 C -0.004(3) 0.4477(15) 0.5649(15) 0.083(11) Uani 1 1 d . . . . .
C102 C 0.016(3) 0.3896(13) 0.6039(10) 0.070(9) Uani 1 1 d . . . . .
C103 C 0.0328(17) 0.4031(10) 0.6508(8) 0.038(5) Uani 1 1 d . . . . .
H103 H 0.026556 0.447353 0.657337 0.046 Uiso 1 1 calc R U . . .
C104 C 0.0577(18) 0.3575(12) 0.6888(10) 0.049(6) Uani 1 1 d . . . . .
C105 C 0.051(3) 0.3809(19) 0.7426(14) 0.087(12) Uani 1 1 d . . . . .
F104 F -0.0416(18) 0.3771(11) 0.7649(8) 0.104(7) Uani 1 1 d . . . . .
F105 F 0.1236(14) 0.3463(8) 0.7685(6) 0.076(5) Uani 1 1 d . . . . .
F106 F 0.0596(14) 0.4426(8) 0.7441(6) 0.073(5) Uani 1 1 d . . . . .
F107 F 0.213(2) 0.1185(11) 0.7774(10) 0.155(7) Uani 1 1 d D . . . .
F108 F 0.2983(19) 0.0389(11) 0.7396(10) 0.155(7) Uani 1 1 d D . . . .
F109 F 0.1522(19) 0.0332(11) 0.7750(10) 0.155(7) Uani 1 1 d D . . . .
C106 C 0.202(2) 0.0745(10) 0.7451(12) 0.105(8) Uani 1 1 d D U . . .
C107 C 0.144(3) 0.1017(15) 0.7019(15) 0.097(7) Uani 1 1 d . U . . .
C108 C 0.129(3) 0.0564(14) 0.6742(14) 0.093(7) Uani 1 1 d . U . . .
H108 H 0.153771 0.012375 0.684295 0.112 Uiso 1 1 calc R U . . .
C109 C 0.079(2) 0.0704(12) 0.6306(11) 0.094(7) Uani 1 1 d D U . . .
C110 C 0.0637(17) 0.0131(11) 0.6050(8) 0.101(8) Uani 1 1 d D U . . .
F110 F 0.064(4) -0.0420(12) 0.6350(12) 0.159(12) Uani 0.44(3) 1 d D . P C 1
F111 F -0.027(3) 0.0220(15) 0.584(2) 0.159(12) Uani 0.44(3) 1 d D . P C 1
F112 F 0.134(3) -0.0048(19) 0.5665(16) 0.159(12) Uani 0.44(3) 1 d D . P C 1
F210 F 0.151(2) -0.0300(15) 0.5934(17) 0.159(12) Uani 0.56(3) 1 d D . P C 2
F211 F 0.003(3) -0.0241(15) 0.6321(13) 0.159(12) Uani 0.56(3) 1 d D . P C 2
F212 F 0.022(4) 0.0277(12) 0.5609(12) 0.159(12) Uani 0.56(3) 1 d D . P C 2
F113 F 0.476(3) 0.0872(17) 0.6278(15) 0.145(11) Uani 0.58(3) 1 d D . P D 1
F114 F 0.364(3) 0.0460(14) 0.593(2) 0.145(11) Uani 0.58(3) 1 d D . P D 1
F115 F 0.472(3) 0.0967(18) 0.5466(14) 0.145(11) Uani 0.58(3) 1 d D . P D 1
F213 F 0.412(5) 0.068(2) 0.6377(13) 0.145(11) Uani 0.42(3) 1 d D . P D 2
F214 F 0.381(4) 0.057(2) 0.561(2) 0.145(11) Uani 0.42(3) 1 d D . P D 2
F215 F 0.510(2) 0.101(2) 0.575(2) 0.145(11) Uani 0.42(3) 1 d D . P D 2
C111 C 0.410(2) 0.0993(13) 0.5907(10) 0.105(7) Uani 1 1 d D U . . .
C112 C 0.339(2) 0.1632(13) 0.5954(17) 0.095(6) Uani 1 1 d D U . . .
C113 C 0.376(2) 0.2189(13) 0.5864(15) 0.089(6) Uani 1 1 d . U . . .
H113 H 0.447723 0.216952 0.579341 0.107 Uiso 1 1 calc R U . . .
C114 C 0.308(2) 0.2815(11) 0.5874(11) 0.099(5) Uani 1 1 d D U . . .
C115 C 0.3582(16) 0.3403(10) 0.5793(9) 0.112(5) Uani 1 1 d D U . . .
C121 C 0.138(4) 0.146(2) 0.4591(18) 0.108(8) Uani 1 1 d . U . . .
F116 F 0.391(2) 0.3514(11) 0.6181(9) 0.109(3) Uani 0.704(18) 1 d D U P E 1
F117 F 0.2856(15) 0.3905(8) 0.5672(12) 0.109(3) Uani 0.704(18) 1 d D U P E 1
F118 F 0.4223(18) 0.3344(11) 0.5412(10) 0.109(3) Uani 0.704(18) 1 d D U P E 1
F216 F 0.320(4) 0.3796(17) 0.6133(17) 0.109(3) Uani 0.296(18) 1 d D U P E 2
F217 F 0.4548(19) 0.3183(17) 0.586(2) 0.109(3) Uani 0.296(18) 1 d D U P E 2
F218 F 0.348(4) 0.366(2) 0.5356(13) 0.109(3) Uani 0.296(18) 1 d D U P E 2
C122 C 0.197(4) 0.105(2) 0.4878(19) 0.115(8) Uani 1 1 d . U . . .
H122 H 0.199392 0.113656 0.521547 0.138 Uiso 1 1 calc R U . . .
C123 C 0.259(4) 0.048(2) 0.4682(18) 0.119(8) Uani 1 1 d . U . . .
H123 H 0.305953 0.019782 0.487522 0.143 Uiso 1 1 calc R U . . .
C124 C 0.248(4) 0.038(2) 0.4218(19) 0.118(8) Uani 1 1 d . U . . .
H124 H 0.281870 -0.003069 0.410235 0.142 Uiso 1 1 calc R U . . .
C125 C 0.195(4) 0.077(2) 0.3903(19) 0.115(8) Uani 1 1 d . U . . .
H125 H 0.196759 0.066924 0.356548 0.139 Uiso 1 1 calc R U . . .
C126 C 0.135(3) 0.135(2) 0.4086(17) 0.111(8) Uani 1 1 d . U . . .
H126 H 0.094256 0.165019 0.387391 0.134 Uiso 1 1 calc R U . . .
C127 C 0.130(4) 0.284(2) 0.4464(15) 0.117(8) Uani 1 1 d . U . . .
C128 C 0.187(4) 0.315(2) 0.4662(15) 0.117(8) Uani 1 1 d . U . . .
H128 H 0.196403 0.306160 0.500484 0.140 Uiso 1 1 calc R U . . .
C129 C 0.237(4) 0.365(2) 0.4379(15) 0.121(8) Uani 1 1 d . U . . .
H129 H 0.281712 0.385819 0.452927 0.145 Uiso 1 1 calc R U . . .
C130 C 0.217(4) 0.380(2) 0.3893(16) 0.124(8) Uani 1 1 d . U . . .
H130 H 0.250588 0.410067 0.369115 0.149 Uiso 1 1 calc R U . . .
C131 C 0.149(4) 0.351(2) 0.3707(16) 0.128(8) Uani 1 1 d . U . . .
H131 H 0.124941 0.365997 0.339318 0.154 Uiso 1 1 calc R U . . .
C132 C 0.115(4) 0.298(2) 0.3987(16) 0.127(8) Uani 1 1 d . U . . .
H132 H 0.079827 0.271540 0.382700 0.153 Uiso 1 1 calc R U . . .
C141 C -0.223(2) 0.1713(16) 0.6735(12) 0.069(8) Uani 1 1 d . . . . .
C142 C -0.144(3) 0.1292(19) 0.7014(18) 0.113(16) Uani 1 1 d . . . . .
H142 H -0.079061 0.140426 0.702814 0.136 Uiso 1 1 calc R U . . .
C143 C -0.168(4) 0.072(2) 0.726(2) 0.17(3) Uani 1 1 d . . . . .
H143 H -0.119135 0.041505 0.743304 0.201 Uiso 1 1 calc R U . . .
C144 C -0.271(5) 0.061(2) 0.7234(18) 0.14(2) Uani 1 1 d . . . . .
H144 H -0.288924 0.022507 0.739962 0.163 Uiso 1 1 calc R U . . .
C145 C -0.338(5) 0.100(4) 0.6998(17) 0.16(3) Uani 1 1 d . . . . .
H145 H -0.405253 0.090909 0.700741 0.193 Uiso 1 1 calc R U . . .
C146 C -0.314(3) 0.155(2) 0.6730(13) 0.093(12) Uani 1 1 d . . . . .
H146 H -0.363800 0.181703 0.654016 0.112 Uiso 1 1 calc R U . . .
C147 C -0.2586(17) 0.3081(12) 0.6691(12) 0.117(8) Uani 1 1 d G U . . .
C148 C -0.2090(13) 0.3408(13) 0.6985(12) 0.119(8) Uani 1 1 d G U . . .
H148 H -0.137922 0.327409 0.701304 0.143 Uiso 1 1 calc R U . . .
C149 C -0.2633(18) 0.3931(13) 0.7240(11) 0.122(8) Uani 1 1 d G U . . .
H149 H -0.229387 0.415469 0.744112 0.146 Uiso 1 1 calc R U . . .
C150 C -0.3672(17) 0.4128(12) 0.7199(12) 0.124(8) Uani 1 1 d G U . . .
H150 H -0.404366 0.448507 0.737294 0.149 Uiso 1 1 calc R U . . .
C151 C -0.4168(13) 0.3801(14) 0.6904(12) 0.127(8) Uani 1 1 d G U . . .
H151 H -0.487881 0.393485 0.687667 0.153 Uiso 1 1 calc R U . . .
C152 C -0.3625(17) 0.3278(13) 0.6650(11) 0.124(8) Uani 1 1 d G U . . .
H152 H -0.396418 0.305425 0.644858 0.149 Uiso 1 1 calc R U . . .
C133 C -0.067(2) 0.2440(18) 0.4690(14) 0.183(11) Uani 1 1 d DG U . . .
C134 C -0.111(3) 0.3025(18) 0.4895(13) 0.188(11) Uani 1 1 d DG U . . .
H134 H -0.075520 0.319724 0.512436 0.225 Uiso 1 1 calc R U . . .
C135 C -0.205(3) 0.3358(16) 0.4763(13) 0.188(12) Uani 1 1 d DG U . . .
C136 C -0.256(2) 0.3106(18) 0.4427(13) 0.190(12) Uani 1 1 d DG U . . .
H136 H -0.320602 0.333290 0.433747 0.229 Uiso 1 1 calc R U . . .
C137 C -0.213(3) 0.2521(18) 0.4223(12) 0.187(11) Uani 1 1 d DG U . . .
H137 H -0.248010 0.234856 0.399287 0.224 Uiso 1 1 calc R U . . .
C138 C -0.119(3) 0.2188(15) 0.4354(13) 0.188(11) Uani 1 1 d DG U . . .
C139 C -0.121(4) 0.1457(19) 0.4399(15) 0.193(12) Uani 1 1 d D U . . .
H13A H -0.158730 0.136218 0.412846 0.231 Uiso 1 1 calc R U . . .
H13B H -0.049566 0.122042 0.434033 0.231 Uiso 1 1 calc R U . . .
C140 C -0.166(4) 0.119(2) 0.4886(15) 0.194(13) Uani 1 1 d D U . . .
H14A H -0.200659 0.084527 0.479203 0.233 Uiso 1 1 calc R U . . .
H14B H -0.107272 0.095892 0.506100 0.233 Uiso 1 1 calc R U . . .
C153 C -0.226(3) 0.2374(17) 0.5797(12) 0.156(9) Uani 1 1 d DG U . . .
C154 C -0.189(2) 0.1755(16) 0.5637(12) 0.159(9) Uani 1 1 d DG U . . .
H154 H -0.131813 0.149156 0.577352 0.191 Uiso 1 1 calc R U . . .
C155 C -0.237(2) 0.1522(14) 0.5278(13) 0.162(9) Uani 1 1 d DG U . . .
C156 C -0.322(2) 0.1907(17) 0.5079(12) 0.161(9) Uani 1 1 d DG U . . .
H156 H -0.354583 0.174757 0.483354 0.193 Uiso 1 1 calc R U . . .
C157 C -0.358(2) 0.2527(16) 0.5238(13) 0.155(9) Uani 1 1 d DG U . . .
H157 H -0.415666 0.279011 0.510214 0.186 Uiso 1 1 calc R U . . .
C158 C -0.310(2) 0.2760(13) 0.5597(13) 0.159(9) Uani 1 1 d DG U . . .
C159 C -0.323(3) 0.3502(18) 0.5588(15) 0.164(10) Uani 1 1 d D U . . .
H15A H -0.293654 0.362210 0.587983 0.196 Uiso 1 1 calc R U . . .
H15B H -0.396698 0.369413 0.561303 0.196 Uiso 1 1 calc R U . . .
C160 C -0.270(3) 0.3779(19) 0.5104(16) 0.168(11) Uani 1 1 d D U . . .
H16A H -0.324758 0.404055 0.491350 0.202 Uiso 1 1 calc R U . . .
H16B H -0.229509 0.408321 0.520411 0.202 Uiso 1 1 calc R U . . .
B1 B 0.467(2) 0.6637(17) 0.7239(15) 0.067(10) Uani 1 1 d . . . . .
C301 C 0.432(2) 0.6179(13) 0.6863(12) 0.061(8) Uani 1 1 d . . . . .
C302 C 0.502(2) 0.5921(14) 0.6476(12) 0.065(8) Uani 1 1 d . . . . .
H302 H 0.567040 0.604817 0.641973 0.078 Uiso 1 1 calc R U . . .
C303 C 0.476(3) 0.5446(15) 0.6151(13) 0.070(9) Uani 1 1 d . . . . .
C304 C 0.385(3) 0.5221(19) 0.6193(17) 0.099(14) Uani 1 1 d . . . . .
H304 H 0.366908 0.491395 0.599583 0.119 Uiso 1 1 calc R U . . .
C305 C 0.324(4) 0.554(3) 0.658(3) 0.160(10) Uani 1 1 d D U . . .
C306 C 0.340(3) 0.5931(15) 0.6906(13) 0.080(10) Uani 1 1 d . . . . .
H306 H 0.290042 0.604974 0.717227 0.096 Uiso 1 1 calc R U . . .
C307 C 0.548(6) 0.524(2) 0.574(2) 0.15(3) Uani 1 1 d . . . . .
F301 F 0.535(2) 0.4714(14) 0.5539(10) 0.160(13) Uani 1 1 d . . . . .
F302 F 0.649(3) 0.5060(10) 0.5885(10) 0.121(9) Uani 1 1 d . . . . .
F303 F 0.558(3) 0.5701(14) 0.5369(10) 0.154(12) Uani 1 1 d . . . . .
C308 C 0.234(3) 0.5217(12) 0.6676(10) 0.164(9) Uani 1 1 d D U . . .
F304 F 0.190(2) 0.5109(14) 0.6258(11) 0.179(10) Uani 1 1 d D U . . .
F305 F 0.152(2) 0.5563(13) 0.6949(12) 0.170(10) Uani 1 1 d D U . . .
F306 F 0.243(2) 0.4615(12) 0.6930(11) 0.163(9) Uani 1 1 d D U . . .
C311 C 0.520(3) 0.7230(16) 0.6982(14) 0.090(6) Uani 1 1 d . U . . .
C312 C 0.562(3) 0.7589(16) 0.7261(14) 0.089(5) Uani 1 1 d . U . . .
H312 H 0.557718 0.748617 0.761023 0.107 Uiso 1 1 calc R U . . .
C313 C 0.612(3) 0.8114(17) 0.7078(15) 0.098(5) Uani 1 1 d . U . . .
C314 C 0.602(3) 0.8288(18) 0.6554(15) 0.099(6) Uani 1 1 d . U . . .
H314 H 0.628147 0.864865 0.639870 0.119 Uiso 1 1 calc R U . . .
C315 C 0.554(3) 0.7941(19) 0.6281(15) 0.099(5) Uani 1 1 d . U . . .
C316 C 0.511(3) 0.7435(17) 0.6460(14) 0.092(6) Uani 1 1 d . U . . .
H316 H 0.475962 0.722311 0.625553 0.110 Uiso 1 1 calc R U . . .
C317 C 0.654(4) 0.847(2) 0.7383(19) 0.114(6) Uani 1 1 d . U . . .
F311 F 0.620(2) 0.8455(10) 0.7863(10) 0.124(7) Uani 1 1 d . U . . .
F312 F 0.642(2) 0.9079(12) 0.7250(10) 0.140(8) Uani 1 1 d . U . . .
F313 F 0.750(3) 0.8221(13) 0.7409(11) 0.146(8) Uani 1 1 d . U . . .
C318 C 0.542(4) 0.809(2) 0.5712(18) 0.111(6) Uani 1 1 d . U . . .
F314 F 0.540(2) 0.7670(14) 0.5453(9) 0.123(7) Uani 1 1 d . U . . .
F315 F 0.462(2) 0.8584(14) 0.5656(9) 0.138(8) Uani 1 1 d . U . . .
F316 F 0.616(2) 0.8414(14) 0.5538(9) 0.135(7) Uani 1 1 d . U . . .
C321 C 0.365(2) 0.7015(17) 0.7563(13) 0.079(10) Uani 1 1 d . . . . .
C322 C 0.3599(19) 0.7091(14) 0.8070(12) 0.062(8) Uani 1 1 d . . . . .
H322 H 0.416851 0.690991 0.824988 0.075 Uiso 1 1 calc R U . . .
C323 C 0.270(3) 0.744(2) 0.8324(15) 0.105(14) Uani 1 1 d . . . . .
C324 C 0.189(3) 0.775(2) 0.8077(15) 0.121(18) Uani 1 1 d D . . . .
H324 H 0.142196 0.810026 0.821773 0.145 Uiso 1 1 calc R U . F 1
C325 C 0.178(4) 0.754(5) 0.7602(17) 0.274(9) Uani 0.61(3) 1 d D U P G 1
C425 C 0.186(9) 0.772(11) 0.755(2) 0.274(9) Uani 0.39(3) 1 d D . P G 2
C326 C 0.274(3) 0.731(2) 0.7347(15) 0.122(17) Uani 1 1 d D . . . .
H326 H 0.278510 0.735174 0.699307 0.146 Uiso 1 1 calc R U . G 1
C327 C 0.270(3) 0.745(3) 0.8857(17) 0.117(18) Uani 1 1 d . . . . .
F321 F 0.3607(17) 0.7452(17) 0.9024(10) 0.150(12) Uani 1 1 d . . . . .
F322 F 0.234(3) 0.6996(13) 0.9150(11) 0.175(15) Uani 1 1 d . . . . .
F323 F 0.2167(17) 0.8029(11) 0.9028(9) 0.103(7) Uani 1 1 d . . . . .
C328 C 0.094(4) 0.792(3) 0.7304(14) 0.276(7) Uani 0.61(3) 1 d D U P G 1
C428 C 0.096(5) 0.811(4) 0.730(2) 0.276(7) Uani 0.39(3) 1 d D . P G 2
F324 F 0.023(4) 0.811(4) 0.7649(14) 0.277(5) Uani 0.61(3) 1 d D U P G 1
F325 F 0.066(5) 0.753(3) 0.7025(18) 0.277(5) Uani 0.61(3) 1 d D U P G 1
F326 F 0.120(4) 0.840(3) 0.7033(18) 0.277(5) Uani 0.61(3) 1 d D U P G 1
F424 F 0.017(7) 0.785(5) 0.745(3) 0.277(5) Uani 0.39(3) 1 d D U P G 2
F425 F 0.116(7) 0.808(6) 0.683(2) 0.277(5) Uani 0.39(3) 1 d D U P G 2
F426 F 0.075(7) 0.872(4) 0.741(3) 0.277(5) Uani 0.39(3) 1 d D U P G 2
C331 C 0.540(2) 0.6127(12) 0.7593(11) 0.055(7) Uani 1 1 d . . . . .
C332 C 0.647(2) 0.6065(13) 0.7522(11) 0.065(8) Uani 1 1 d . . . . .
H332 H 0.675144 0.635365 0.728401 0.078 Uiso 1 1 calc R U . . .
C333 C 0.712(3) 0.5605(13) 0.7781(11) 0.066(8) Uani 1 1 d . . . . .
C334 C 0.674(2) 0.5216(13) 0.8181(11) 0.060(7) Uani 1 1 d . . . . .
H334 H 0.717005 0.492099 0.838533 0.072 Uiso 1 1 calc R U . . .
C335 C 0.571(2) 0.5292(13) 0.8255(12) 0.062(7) Uani 1 1 d . . . . .
C336 C 0.507(2) 0.5719(13) 0.7967(11) 0.058(7) Uani 1 1 d . . . . .
H336 H 0.435218 0.573406 0.803035 0.070 Uiso 1 1 calc R U . . .
C337 C 0.825(2) 0.5574(14) 0.7689(12) 0.064(8) Uani 1 1 d . . . . .
F331 F 0.8548(14) 0.5347(10) 0.7240(7) 0.087(6) Uani 1 1 d . . . . .
F332 F 0.8508(13) 0.6127(8) 0.7693(8) 0.084(6) Uani 1 1 d . . . . .
F333 F 0.8765(13) 0.5156(9) 0.8018(7) 0.074(5) Uani 1 1 d . . . . .
C338 C 0.516(3) 0.4861(16) 0.8667(17) 0.092(12) Uani 1 1 d . . . . .
F334 F 0.5841(15) 0.4677(10) 0.9031(9) 0.100(7) Uani 1 1 d . . . . .
F335 F 0.498(2) 0.4363(11) 0.8498(10) 0.132(10) Uani 1 1 d . . . . .
F336 F 0.4383(16) 0.5174(11) 0.8891(8) 0.098(7) Uani 1 1 d . . . . .

loop_
_atom_site_aniso_label
_atom_site_aniso_U_11
_atom_site_aniso_U_22
_atom_site_aniso_U_33
_atom_site_aniso_U_23
_atom_site_aniso_U_13
_atom_site_aniso_U_12
Dy1 0.0175(4) 0.0342(6) 0.0768(8) 0.0015(5) -0.0122(4) -0.0061(4)
Na1 0.059(7) 0.061(7) 0.046(6) 0.017(5) -0.009(5) -0.003(5)
O1 0.014(7) 0.050(10) 0.081(12) 0.006(8) -0.008(7) -0.017(6)
O2 0.034(9) 0.062(11) 0.066(12) -0.012(9) 0.008(8) -0.019(8)
O3 0.027(8) 0.047(9) 0.070(12) 0.009(8) -0.008(7) -0.002(7)
O4 0.027(6) 0.046(7) 0.061(8) 0.005(6) -0.005(6) -0.008(6)
O5 0.021(7) 0.032(8) 0.085(12) 0.004(8) -0.008(7) 0.001(6)
O6 0.034(8) 0.026(8) 0.072(11) -0.002(7) -0.005(7) -0.005(6)
O7 0.027(8) 0.033(8) 0.069(11) 0.001(7) -0.007(7) -0.007(6)
O8 0.026(8) 0.032(8) 0.078(12) 0.005(8) -0.017(7) 0.001(6)
P1 0.021(3) 0.030(3) 0.072(4) 0.000(3) -0.009(3) -0.001(2)
P2 0.027(3) 0.025(3) 0.072(4) -0.002(3) -0.017(3) -0.001(2)
F1 0.121(13) 0.14(3) 0.061(9) 0.013(13) -0.017(9) -0.029(19)
F2 0.121(13) 0.14(3) 0.061(9) 0.013(13) -0.017(9) -0.029(19)
F3 0.121(13) 0.14(3) 0.061(9) 0.013(13) -0.017(9) -0.029(19)
C1 0.05(2) 0.22(9) 0.07(3) 0.05(4) -0.02(2) -0.06(4)
F1B 0.121(13) 0.14(3) 0.061(9) 0.013(13) -0.017(9) -0.029(19)
F2B 0.121(13) 0.14(3) 0.061(9) 0.013(13) -0.017(9) -0.029(19)
F3B 0.121(13) 0.14(3) 0.061(9) 0.013(13) -0.017(9) -0.029(19)
C1B 0.05(2) 0.22(9) 0.07(3) 0.05(4) -0.02(2) -0.06(4)
C2 0.035(14) 0.08(2) 0.08(2) 0.011(17) -0.011(14) 0.004(14)
C3 0.033(14) 0.11(3) 0.08(2) 0.001(18) 0.007(13) -0.042(16)
C4 0.017(10) 0.040(13) 0.09(2) 0.012(12) -0.008(11) 0.002(9)
C5 0.037(14) 0.050(16) 0.10(2) -0.015(15) 0.007(14) -0.004(12)
F4 0.039(7) 0.082(11) 0.126(14) 0.012(10) -0.009(8) -0.009(8)
F5 0.039(7) 0.082(11) 0.126(14) 0.012(10) -0.009(8) -0.009(8)
F6 0.039(7) 0.082(11) 0.126(14) 0.012(10) -0.009(8) -0.009(8)
F4B 0.039(7) 0.082(11) 0.126(14) 0.012(10) -0.009(8) -0.009(8)
F5B 0.039(7) 0.082(11) 0.126(14) 0.012(10) -0.009(8) -0.009(8)
F6B 0.039(7) 0.082(11) 0.126(14) 0.012(10) -0.009(8) -0.009(8)
F7 0.050(8) 0.115(13) 0.084(9) 0.004(9) -0.023(7) -0.041(8)
F8 0.050(8) 0.115(13) 0.084(9) 0.004(9) -0.023(7) -0.041(8)
F9 0.050(8) 0.115(13) 0.084(9) 0.004(9) -0.023(7) -0.041(8)
F7B 0.050(8) 0.115(13) 0.084(9) 0.004(9) -0.023(7) -0.041(8)
F8B 0.050(8) 0.115(13) 0.084(9) 0.004(9) -0.023(7) -0.041(8)
F9B 0.050(8) 0.115(13) 0.084(9) 0.004(9) -0.023(7) -0.041(8)
C6 0.037(9) 0.066(11) 0.083(12) 0.004(10) -0.008(9) -0.003(9)
C7 0.027(7) 0.062(9) 0.074(10) 0.007(8) -0.014(7) -0.006(7)
C8 0.022(6) 0.058(7) 0.069(8) 0.013(6) -0.011(6) -0.011(6)
C9 0.027(7) 0.058(9) 0.071(9) 0.014(8) -0.016(7) -0.008(7)
C10 0.028(9) 0.059(10) 0.074(11) 0.011(10) -0.011(8) -0.011(8)
F10 0.061(11) 0.065(11) 0.100(13) 0.029(9) 0.006(9) -0.010(9)
F11 0.029(7) 0.085(12) 0.086(11) -0.001(9) -0.006(7) -0.023(7)
F12 0.037(8) 0.098(13) 0.085(12) -0.007(10) -0.004(8) -0.028(8)
F13 0.096(15) 0.084(14) 0.130(18) 0.011(12) 0.002(13) -0.062(12)
F14 0.059(11) 0.045(9) 0.21(2) 0.023(12) -0.072(13) -0.020(8)
F15 0.082(13) 0.029(8) 0.17(2) 0.007(10) -0.017(13) -0.018(8)
C11 0.032(13) 0.031(13) 0.13(3) 0.008(15) 0.002(15) 0.002(10)
C12 0.017(9) 0.024(10) 0.093(19) 0.008(11) -0.014(10) -0.012(8)
C13 0.030(12) 0.018(10) 0.13(3) -0.008(13) 0.003(14) 0.004(9)
C14 0.030(12) 0.063(16) 0.055(15) -0.001(12) -0.018(11) 0.028(11)
C15 0.036(15) 0.054(17) 0.11(3) -0.005(16) -0.008(15) 0.031(13)
F16 0.109(17) 0.036(9) 0.19(2) -0.008(12) 0.035(16) 0.014(10)
F17 0.078(14) 0.112(17) 0.096(16) 0.002(13) 0.002(11) 0.025(12)
F18 0.038(10) 0.099(15) 0.148(19) -0.013(13) -0.008(11) 0.005(10)
C21 0.026(11) 0.037(12) 0.074(17) 0.001(11) -0.011(11) -0.017(9)
C22 0.030(12) 0.054(15) 0.079(19) -0.008(14) -0.011(12) 0.021(11)
C23 0.052(16) 0.07(2) 0.07(2) 0.014(15) -0.008(14) -0.027(15)
C24 0.06(2) 0.060(19) 0.10(3) 0.029(17) -0.001(18) -0.011(16)
C25 0.060(19) 0.048(17) 0.12(3) 0.031(18) -0.013(19) 0.009(14)
C26 0.062(18) 0.027(12) 0.09(2) 0.000(12) 0.009(15) 0.011(12)
C27 0.071(18) 0.012(9) 0.070(17) 0.001(10) -0.009(14) -0.010(10)
C28 0.038(14) 0.069(19) 0.09(2) -0.003(15) -0.020(13) -0.021(13)
C29 0.041(15) 0.07(2) 0.08(2) -0.003(16) -0.023(14) 0.007(14)
C30 0.015(11) 0.047(15) 0.14(3) -0.008(16) -0.014(14) 0.003(10)
C31 0.048(10) 0.048(9) 0.068(10) -0.003(8) -0.003(8) -0.001(8)
C32 0.017(10) 0.028(11) 0.091(19) -0.015(11) -0.003(11) 0.000(8)
C41 0.031(11) 0.020(10) 0.083(18) 0.002(10) -0.013(11) -0.007(9)
C42 0.047(16) 0.057(18) 0.11(3) -0.005(17) -0.019(16) 0.014(14)
C43 0.06(2) 0.08(2) 0.12(3) -0.03(2) -0.01(2) 0.029(18)
C44 0.045(16) 0.040(15) 0.13(3) 0.009(16) -0.018(17) 0.002(12)
C45 0.037(15) 0.061(19) 0.12(3) -0.001(18) -0.025(16) 0.004(13)
C46 0.022(11) 0.030(12) 0.15(3) -0.011(15) -0.029(15) -0.001(9)
C47 0.034(12) 0.048(14) 0.064(17) 0.000(12) -0.005(11) 0.009(11)
C48 0.061(17) 0.035(13) 0.068(18) 0.009(12) 0.000(14) 0.008(12)
C49 0.056(17) 0.054(16) 0.073(19) 0.015(14) -0.003(14) -0.002(13)
C50 0.040(16) 0.09(2) 0.12(3) 0.04(2) -0.001(17) -0.016(16)
C51 0.08(2) 0.09(2) 0.12(3) 0.02(2) -0.03(2) -0.07(2)
C52 0.051(17) 0.063(19) 0.12(3) 0.053(18) -0.011(17) -0.028(15)
C33 0.032(12) 0.028(11) 0.075(17) -0.004(11) 0.013(11) 0.000(9)
C34 0.027(11) 0.023(10) 0.09(2) 0.005(11) -0.005(11) 0.002(9)
C35 0.047(15) 0.047(15) 0.065(18) 0.004(13) 0.006(13) 0.006(12)
C36 0.032(12) 0.038(13) 0.08(2) -0.006(13) -0.004(12) 0.012(10)
C37 0.033(12) 0.049(14) 0.061(16) -0.013(12) -0.011(11) 0.000(10)
C38 0.033(12) 0.034(12) 0.076(18) -0.014(11) -0.024(11) -0.005(9)
C39 0.039(13) 0.031(12) 0.09(2) -0.001(12) -0.007(13) -0.010(10)
C40 0.033(13) 0.035(13) 0.12(2) -0.009(14) -0.014(14) -0.014(10)
C53 0.029(11) 0.031(11) 0.061(15) -0.006(10) -0.009(10) -0.018(9)
C54 0.019(10) 0.041(12) 0.076(17) -0.003(11) -0.011(10) -0.016(9)
C55 0.022(11) 0.039(13) 0.11(2) -0.003(13) -0.017(12) -0.012(10)
C56 0.056(18) 0.049(16) 0.10(2) -0.006(16) -0.009(16) 0.002(14)
C57 0.034(13) 0.065(18) 0.10(2) -0.017(17) -0.041(15) 0.010(13)
C58 0.036(13) 0.043(14) 0.080(19) -0.006(13) -0.021(12) 0.014(11)
C59 0.065(17) 0.030(12) 0.058(16) 0.004(11) -0.009(13) 0.005(11)
C60 0.049(16) 0.052(16) 0.08(2) 0.008(14) -0.020(14) -0.017(13)
Dy2 0.0707(9) 0.0366(7) 0.0630(8) 0.0005(6) -0.0105(7) -0.0041(6)
O101 0.069(12) 0.028(8) 0.058(11) -0.001(7) -0.011(9) -0.006(8)
O102 0.047(10) 0.030(8) 0.054(10) 0.003(7) -0.013(8) 0.001(7)
O103 0.093(16) 0.040(10) 0.060(12) 0.008(8) -0.016(10) 0.011(10)
O104 0.092(16) 0.027(9) 0.122(19) 0.018(10) -0.033(14) 0.003(10)
O105 0.035(9) 0.031(9) 0.136(19) 0.006(10) -0.014(10) -0.005(7)
O106 0.087(15) 0.043(10) 0.069(13) -0.022(9) -0.005(10) -0.026(10)
O107 0.065(12) 0.050(10) 0.059(12) 0.000(8) -0.021(9) 0.012(9)
O108 0.057(11) 0.046(10) 0.086(14) 0.003(9) -0.025(10) -0.029(9)
P101 0.095(6) 0.048(4) 0.055(4) -0.010(3) -0.007(4) -0.020(4)
P102 0.048(4) 0.046(4) 0.083(5) -0.009(3) -0.011(4) -0.011(3)
F101 0.44(7) 0.069(16) 0.077(17) 0.030(13) 0.04(3) 0.06(3)
F102 0.19(3) 0.12(2) 0.29(5) 0.09(3) -0.18(3) -0.06(2)
F103 0.17(2) 0.037(9) 0.125(17) 0.023(10) -0.081(16) -0.026(11)
C101 0.13(3) 0.040(17) 0.08(3) 0.010(16) -0.03(2) -0.006(18)
C102 0.11(3) 0.038(14) 0.045(16) 0.001(12) -0.003(15) 0.019(15)
C103 0.046(13) 0.032(11) 0.039(12) -0.011(9) -0.017(10) -0.003(10)
C104 0.034(12) 0.040(13) 0.079(18) -0.006(12) -0.014(12) -0.014(10)
C105 0.054(19) 0.10(3) 0.10(3) -0.03(2) -0.021(18) 0.038(19)
F104 0.116(18) 0.103(16) 0.107(16) -0.026(13) 0.019(13) -0.062(14)
F105 0.094(13) 0.057(10) 0.079(12) -0.018(8) -0.038(10) 0.005(9)
F106 0.091(13) 0.052(10) 0.074(11) -0.028(8) -0.002(9) -0.006(9)
F107 0.202(17) 0.105(11) 0.173(16) 0.002(10) -0.114(14) -0.016(12)
F108 0.202(17) 0.105(11) 0.173(16) 0.002(10) -0.114(14) -0.016(12)
F109 0.202(17) 0.105(11) 0.173(16) 0.002(10) -0.114(14) -0.016(12)
C106 0.145(19) 0.048(12) 0.113(18) 0.025(12) -0.048(15) 0.012(13)
C107 0.137(17) 0.040(10) 0.111(16) 0.018(10) -0.046(13) 0.002(11)
C108 0.134(17) 0.031(9) 0.115(16) 0.017(10) -0.044(13) -0.011(10)
C109 0.136(17) 0.030(9) 0.122(16) 0.011(10) -0.042(13) -0.021(11)
C110 0.139(19) 0.038(11) 0.134(18) 0.009(12) -0.036(15) -0.027(12)
F110 0.27(3) 0.061(12) 0.17(2) 0.032(12) -0.09(2) -0.083(16)
F111 0.27(3) 0.061(12) 0.17(2) 0.032(12) -0.09(2) -0.083(16)
F112 0.27(3) 0.061(12) 0.17(2) 0.032(12) -0.09(2) -0.083(16)
F210 0.27(3) 0.061(12) 0.17(2) 0.032(12) -0.09(2) -0.083(16)
F211 0.27(3) 0.061(12) 0.17(2) 0.032(12) -0.09(2) -0.083(16)
F212 0.27(3) 0.061(12) 0.17(2) 0.032(12) -0.09(2) -0.083(16)
F113 0.079(14) 0.071(12) 0.25(3) 0.012(16) 0.002(17) 0.039(11)
F114 0.079(14) 0.071(12) 0.25(3) 0.012(16) 0.002(17) 0.039(11)
F115 0.079(14) 0.071(12) 0.25(3) 0.012(16) 0.002(17) 0.039(11)
F213 0.079(14) 0.071(12) 0.25(3) 0.012(16) 0.002(17) 0.039(11)
F214 0.079(14) 0.071(12) 0.25(3) 0.012(16) 0.002(17) 0.039(11)
F215 0.079(14) 0.071(12) 0.25(3) 0.012(16) 0.002(17) 0.039(11)
C111 0.072(13) 0.053(12) 0.188(18) 0.011(14) -0.020(14) -0.012(11)
C112 0.064(11) 0.043(10) 0.183(16) 0.005(11) -0.022(12) -0.022(9)
C113 0.059(10) 0.036(9) 0.184(14) 0.000(10) -0.027(11) -0.032(8)
C114 0.071(10) 0.045(8) 0.194(13) 0.000(10) -0.028(10) -0.033(8)
C115 0.076(8) 0.053(8) 0.213(10) 0.009(8) -0.030(9) -0.029(7)
C121 0.114(18) 0.091(16) 0.124(19) -0.049(14) 0.014(14) -0.028(13)
F116 0.062(6) 0.055(5) 0.225(7) 0.018(6) -0.038(6) -0.047(5)
F117 0.062(6) 0.055(5) 0.225(7) 0.018(6) -0.038(6) -0.047(5)
F118 0.062(6) 0.055(5) 0.225(7) 0.018(6) -0.038(6) -0.047(5)
F216 0.062(6) 0.055(5) 0.225(7) 0.018(6) -0.038(6) -0.047(5)
F217 0.062(6) 0.055(5) 0.225(7) 0.018(6) -0.038(6) -0.047(5)
F218 0.062(6) 0.055(5) 0.225(7) 0.018(6) -0.038(6) -0.047(5)
C122 0.124(18) 0.094(16) 0.129(19) -0.046(14) 0.015(14) -0.021(13)
C123 0.125(18) 0.096(16) 0.134(19) -0.042(14) 0.016(14) -0.016(13)
C124 0.121(18) 0.098(16) 0.135(19) -0.046(14) 0.017(14) -0.017(13)
C125 0.118(18) 0.100(16) 0.131(19) -0.051(14) 0.014(14) -0.021(13)
C126 0.114(17) 0.098(16) 0.127(19) -0.052(14) 0.012(14) -0.024(13)
C127 0.17(2) 0.123(17) 0.079(13) 0.027(12) -0.039(14) -0.089(15)
C128 0.18(2) 0.122(17) 0.078(13) 0.026(12) -0.037(13) -0.087(15)
C129 0.18(2) 0.124(17) 0.084(13) 0.026(12) -0.035(14) -0.085(15)
C130 0.18(2) 0.126(17) 0.087(13) 0.029(12) -0.033(14) -0.082(15)
C131 0.18(2) 0.131(17) 0.091(14) 0.034(12) -0.033(14) -0.085(15)
C132 0.18(2) 0.132(17) 0.090(13) 0.030(12) -0.037(14) -0.086(15)
C141 0.060(19) 0.07(2) 0.08(2) -0.002(16) 0.007(15) -0.024(16)
C142 0.048(19) 0.10(3) 0.20(5) 0.04(3) -0.02(2) -0.039(19)
C143 0.14(5) 0.09(3) 0.25(7) 0.07(4) 0.04(4) -0.03(3)
C144 0.22(7) 0.11(4) 0.10(4) 0.00(3) 0.03(4) -0.11(4)
C145 0.16(5) 0.28(8) 0.07(3) 0.05(4) -0.02(3) -0.14(6)
C146 0.11(3) 0.13(3) 0.07(2) 0.01(2) -0.006(19) -0.08(3)
C147 0.057(11) 0.109(15) 0.19(2) -0.085(14) -0.020(13) 0.011(11)
C148 0.058(11) 0.112(15) 0.19(2) -0.084(14) -0.016(13) 0.008(11)
C149 0.061(12) 0.116(15) 0.19(2) -0.084(14) -0.018(13) 0.006(11)
C150 0.064(12) 0.116(16) 0.19(2) -0.081(14) -0.017(13) 0.011(11)
C151 0.068(12) 0.118(16) 0.20(2) -0.081(14) -0.018(13) 0.015(11)
C152 0.065(12) 0.116(15) 0.19(2) -0.083(14) -0.020(13) 0.014(11)
C133 0.16(2) 0.23(3) 0.15(2) -0.086(19) -0.070(17) 0.04(2)
C134 0.16(2) 0.23(3) 0.16(2) -0.082(19) -0.072(17) 0.04(2)
C135 0.16(2) 0.23(3) 0.16(2) -0.081(19) -0.075(17) 0.05(2)
C136 0.16(2) 0.24(3) 0.16(2) -0.079(19) -0.071(17) 0.05(2)
C137 0.16(2) 0.24(3) 0.15(2) -0.082(19) -0.069(17) 0.05(2)
C138 0.16(2) 0.24(3) 0.15(2) -0.082(19) -0.064(16) 0.047(19)
C139 0.17(2) 0.24(3) 0.16(2) -0.08(2) -0.063(18) 0.05(2)
C140 0.17(2) 0.24(3) 0.16(2) -0.08(2) -0.06(2) 0.05(2)
C153 0.124(18) 0.17(2) 0.18(2) -0.055(18) -0.059(16) -0.003(17)
C154 0.128(19) 0.17(2) 0.18(2) -0.053(18) -0.060(16) -0.001(17)
C155 0.129(19) 0.17(2) 0.19(2) -0.052(19) -0.064(16) 0.001(17)
C156 0.129(19) 0.17(2) 0.19(2) -0.054(18) -0.062(16) -0.004(17)
C157 0.124(18) 0.17(2) 0.18(2) -0.058(18) -0.059(16) -0.007(17)
C158 0.128(18) 0.17(2) 0.19(2) -0.050(18) -0.057(15) -0.008(16)
C159 0.131(19) 0.18(2) 0.19(2) -0.04(2) -0.055(17) -0.015(18)
C160 0.13(2) 0.18(2) 0.19(2) -0.04(2) -0.054(19) -0.018(19)
B1 0.044(17) 0.06(2) 0.11(3) -0.008(19) -0.018(17) -0.032(16)
C301 0.035(14) 0.052(16) 0.10(2) 0.018(15) -0.009(14) -0.013(12)
C302 0.051(16) 0.059(17) 0.09(2) 0.002(15) -0.023(15) -0.026(14)
C303 0.10(3) 0.052(17) 0.08(2) 0.011(15) -0.022(18) -0.051(18)
C304 0.07(2) 0.08(2) 0.14(4) 0.05(2) -0.04(2) -0.02(2)
C305 0.116(18) 0.137(19) 0.25(3) -0.009(18) -0.006(18) -0.080(16)
C306 0.10(3) 0.053(18) 0.09(2) 0.014(16) 0.005(19) -0.016(18)
C307 0.30(9) 0.05(2) 0.13(4) 0.01(3) -0.09(5) -0.09(4)
F301 0.18(3) 0.18(3) 0.16(2) -0.09(2) 0.06(2) -0.14(2)
F302 0.19(3) 0.063(14) 0.106(19) -0.024(12) 0.013(18) -0.022(16)
F303 0.24(4) 0.13(2) 0.098(19) 0.011(16) -0.02(2) -0.08(2)
C308 0.120(16) 0.140(17) 0.25(2) -0.011(16) -0.004(16) -0.079(14)
F304 0.133(19) 0.17(2) 0.25(3) 0.010(19) -0.019(18) -0.077(16)
F305 0.105(17) 0.147(19) 0.27(3) -0.034(18) 0.009(17) -0.069(15)
F306 0.137(18) 0.124(17) 0.25(3) -0.006(17) 0.008(17) -0.084(15)
C311 0.123(12) 0.060(10) 0.097(11) 0.009(9) -0.041(11) -0.035(10)
C312 0.125(12) 0.059(10) 0.098(11) 0.005(9) -0.045(10) -0.039(10)
C313 0.136(11) 0.066(9) 0.107(10) 0.005(9) -0.048(10) -0.040(9)
C314 0.132(12) 0.073(10) 0.103(11) 0.013(9) -0.041(10) -0.037(10)
C315 0.130(11) 0.079(10) 0.098(10) 0.018(9) -0.039(9) -0.038(9)
C316 0.124(12) 0.067(10) 0.096(11) 0.011(9) -0.039(10) -0.037(10)
C317 0.160(13) 0.072(10) 0.124(11) 0.003(10) -0.054(11) -0.037(10)
F311 0.195(18) 0.074(12) 0.118(15) -0.005(11) -0.064(14) -0.041(13)
F312 0.197(19) 0.082(13) 0.148(16) 0.011(13) -0.057(15) -0.031(14)
F313 0.177(19) 0.105(15) 0.169(17) -0.014(14) -0.065(16) -0.032(15)
C318 0.136(12) 0.105(11) 0.100(11) 0.025(10) -0.041(10) -0.041(10)
F314 0.137(16) 0.138(16) 0.101(14) 0.007(13) -0.039(13) -0.034(14)
F315 0.157(17) 0.137(16) 0.111(14) 0.035(13) -0.039(14) -0.007(15)
F316 0.143(16) 0.164(17) 0.124(15) 0.038(13) -0.039(13) -0.095(14)
C321 0.058(19) 0.09(2) 0.08(2) 0.014(18) 0.012(16) -0.003(17)
C322 0.030(13) 0.066(18) 0.09(2) -0.003(16) -0.020(13) -0.012(12)
C323 0.06(2) 0.15(4) 0.09(3) -0.01(3) 0.010(19) 0.02(2)
C324 0.07(2) 0.16(4) 0.10(3) -0.03(3) -0.02(2) 0.07(3)
C325 0.221(15) 0.452(15) 0.062(14) -0.040(15) -0.033(14) 0.170(15)
C425 0.221(15) 0.452(15) 0.062(14) -0.040(15) -0.033(14) 0.170(15)
C326 0.09(3) 0.17(5) 0.08(3) -0.01(3) 0.01(2) 0.04(3)
C327 0.04(2) 0.21(6) 0.10(3) -0.04(4) 0.006(19) -0.03(3)
F321 0.055(13) 0.25(4) 0.14(2) -0.06(2) -0.012(14) 0.000(18)
F322 0.31(5) 0.087(19) 0.12(2) 0.000(16) 0.00(3) -0.01(2)
F323 0.086(15) 0.106(17) 0.120(18) -0.042(14) 0.013(13) -0.025(13)
C328 0.225(11) 0.454(12) 0.064(10) -0.042(11) -0.032(10) 0.168(11)
C428 0.225(11) 0.454(12) 0.064(10) -0.042(11) -0.032(10) 0.168(11)
F324 0.228(8) 0.454(8) 0.065(8) -0.042(8) -0.035(7) 0.165(8)
F325 0.228(8) 0.454(8) 0.065(8) -0.042(8) -0.035(7) 0.165(8)
F326 0.228(8) 0.454(8) 0.065(8) -0.042(8) -0.035(7) 0.165(8)
F424 0.228(8) 0.454(8) 0.065(8) -0.042(8) -0.035(7) 0.165(8)
F425 0.228(8) 0.454(8) 0.065(8) -0.042(8) -0.035(7) 0.165(8)
F426 0.228(8) 0.454(8) 0.065(8) -0.042(8) -0.035(7) 0.165(8)
C331 0.045(15) 0.043(14) 0.073(19) -0.003(13) 0.000(13) -0.002(11)
C332 0.067(19) 0.046(15) 0.07(2) -0.005(14) 0.002(15) 0.003(14)
C333 0.10(2) 0.037(14) 0.064(19) -0.006(13) -0.015(17) -0.011(15)
C334 0.056(17) 0.041(14) 0.08(2) -0.002(13) -0.006(14) -0.007(12)
C335 0.049(16) 0.050(16) 0.08(2) 0.005(14) -0.020(14) -0.002(13)
C336 0.042(14) 0.052(15) 0.08(2) 0.005(14) -0.018(13) -0.003(12)
C337 0.054(17) 0.051(17) 0.09(2) -0.009(15) -0.016(16) -0.004(14)
F331 0.069(12) 0.104(15) 0.078(13) -0.019(11) 0.002(9) 0.013(11)
F332 0.061(11) 0.055(10) 0.138(17) -0.016(10) -0.014(11) -0.010(9)
F333 0.065(11) 0.078(12) 0.078(12) -0.006(9) -0.010(9) -0.007(9)
C338 0.10(3) 0.040(17) 0.13(4) -0.009(19) 0.01(3) -0.008(18)
F334 0.063(12) 0.096(15) 0.136(18) 0.052(13) -0.030(12) -0.017(11)
F335 0.16(3) 0.086(16) 0.16(2) -0.017(15) 0.033(18) -0.070(17)
F336 0.079(14) 0.095(15) 0.110(16) 0.025(12) -0.008(12) -0.006(12)

loop_
_atom_type_symbol
_atom_type_description
_atom_type_scat_dispersion_real
_atom_type_scat_dispersion_imag
_atom_type_scat_source
C C 0.0033 0.0016 'International Tables Vol C Tables 4.2.6.8 and 6.1.1.4'
H H 0.0000 0.0000 'International Tables Vol C Tables 4.2.6.8 and 6.1.1.4'
B B 0.0013 0.0007 'International Tables Vol C Tables 4.2.6.8 and 6.1.1.4'
Dy Dy -0.1892 4.4098 'International Tables Vol C Tables 4.2.6.8 and 6.1.1.4'
F F 0.0171 0.0103 'International Tables Vol C Tables 4.2.6.8 and 6.1.1.4'
O O 0.0106 0.0060 'International Tables Vol C Tables 4.2.6.8 and 6.1.1.4'
P P 0.1023 0.0942 'International Tables Vol C Tables 4.2.6.8 and 6.1.1.4'
Na Na 0.0362 0.0249 'International Tables Vol C Tables 4.2.6.8 and 6.1.1.4'

loop_
_geom_angle_atom_site_label_1
_geom_angle_atom_site_label_2
_geom_angle_atom_site_label_3
_geom_angle
_geom_angle_site_symmetry_1
_geom_angle_site_symmetry_3
_geom_angle_publ_flag
O8 Dy1 O7 92.8(6) . . ?
O8 Dy1 O6 91.7(6) . . ?
O7 Dy1 O6 144.0(5) . . ?
O8 Dy1 O5 82.3(6) . . ?
O7 Dy1 O5 146.0(5) . . ?
O6 Dy1 O5 70.0(5) . . ?
O8 Dy1 O2 74.2(6) . . ?
O7 Dy1 O2 75.8(6) . . ?
O6 Dy1 O2 71.2(6) . . ?
O5 Dy1 O2 133.5(6) . . ?
O8 Dy1 O3 143.6(6) . . ?
O7 Dy1 O3 92.5(6) . . ?
O6 Dy1 O3 104.6(6) . . ?
O5 Dy1 O3 73.4(5) . . ?
O2 Dy1 O3 141.8(6) . . ?
O8 Dy1 O4 74.8(5) . . ?
O7 Dy1 O4 76.2(5) . . ?
O6 Dy1 O4 139.1(5) . . ?
O5 Dy1 O4 70.0(5) . . ?
O2 Dy1 O4 136.6(6) . . ?
O3 Dy1 O4 71.6(6) . . ?
O8 Dy1 O1 145.6(5) . . ?
O7 Dy1 O1 84.7(6) . . ?
O6 Dy1 O1 71.9(6) . . ?
O5 Dy1 O1 117.6(6) . . ?
O2 Dy1 O1 71.9(5) . . ?
O3 Dy1 O1 70.9(5) . . ?
O4 Dy1 O1 136.7(5) . . ?
O8 Dy1 Na1 172.8(4) . . ?
O7 Dy1 Na1 94.3(4) . . ?
O6 Dy1 Na1 83.1(4) . . ?
O5 Dy1 Na1 91.2(5) . . ?
O2 Dy1 Na1 108.6(5) . . ?
O3 Dy1 Na1 35.1(4) . . ?
O4 Dy1 Na1 106.0(4) . . ?
O1 Dy1 Na1 36.7(4) . . ?
F1B Na1 F7B 144.5(14) . . ?
F1B Na1 O3 133.9(11) . . ?
F7B Na1 O3 71.0(8) . . ?
F1 Na1 O3 135.1(12) . . ?
F1B Na1 F105 100.1(13) . . ?
F7B Na1 F105 105.7(12) . . ?
F1 Na1 F105 79.2(14) . . ?
O3 Na1 F105 89.2(7) . . ?
F1B Na1 F107 75.1(13) . . ?
F7B Na1 F107 89.5(12) . . ?
F1 Na1 F107 95.0(14) . . ?
O3 Na1 F107 78.9(8) . . ?
F105 Na1 F107 156.6(8) . . ?
F1B Na1 O1 68.8(10) . . ?
F7B Na1 O1 141.7(9) . . ?
F1 Na1 O1 64.4(11) . . ?
O3 Na1 O1 70.7(6) . . ?
F105 Na1 O1 74.4(6) . . ?
F107 Na1 O1 82.6(7) . . ?
F1B Na1 O102 88.2(11) . . ?
F7B Na1 O102 80.3(9) . . ?
F1 Na1 O102 78.4(12) . . ?
O3 Na1 O102 135.7(7) . . ?
F105 Na1 O102 66.6(6) . . ?
F107 Na1 O102 134.9(8) . . ?
O1 Na1 O102 130.1(7) . . ?
F1 Na1 F7 154.7(12) . . ?
O3 Na1 F7 68.2(7) . . ?
F105 Na1 F7 93.3(8) . . ?
F107 Na1 F7 100.7(9) . . ?
O1 Na1 F7 137.2(8) . . ?
O102 Na1 F7 76.5(7) . . ?
F1B Na1 O103 74.3(11) . . ?
F7B Na1 O103 70.2(11) . . ?
F1 Na1 O103 88.4(13) . . ?
O3 Na1 O103 126.3(8) . . ?
F105 Na1 O103 136.4(7) . . ?
F107 Na1 O103 65.2(7) . . ?
O1 Na1 O103 136.0(8) . . ?
O102 Na1 O103 70.0(6) . . ?
F7 Na1 O103 80.3(9) . . ?
F1B Na1 C1B 24.5(8) . . ?
F7B Na1 C1B 168.9(12) . . ?
O3 Na1 C1B 117.8(9) . . ?
F105 Na1 C1B 81.9(9) . . ?
F107 Na1 C1B 85.9(10) . . ?
O1 Na1 C1B 47.5(9) . . ?
O102 Na1 C1B 95.8(9) . . ?
O103 Na1 C1B 98.8(10) . . ?
F1B Na1 C6 156.1(12) . . ?
F7B Na1 C6 24.6(7) . . ?
F1 Na1 C6 176.9(14) . . ?
O3 Na1 C6 46.6(7) . . ?
F105 Na1 C6 103.8(7) . . ?
F107 Na1 C6 82.6(8) . . ?
O1 Na1 C6 117.2(8) . . ?
O102 Na1 C6 101.8(7) . . ?
F7 Na1 C6 25.4(5) . . ?
O103 Na1 C6 88.7(8) . . ?
C1B Na1 C6 162.3(10) . . ?
C2 O1 Dy1 129.4(17) . . ?
C2 O1 Na1 120.3(19) . . ?
Dy1 O1 Na1 106.8(6) . . ?
C4 O2 Dy1 135.1(18) . . ?
C7 O3 Dy1 129.9(17) . . ?
C7 O3 Na1 119.3(17) . . ?
Dy1 O3 Na1 109.9(7) . . ?
C9 O4 Dy1 134.2(19) . . ?
C12 O5 Dy1 138.4(14) . . ?
C14 O6 Dy1 136.5(15) . . ?
P1 O7 Dy1 154.9(10) . . ?
P2 O8 Dy1 168.3(10) . . ?
O7 P1 C27 109.4(10) . . ?
O7 P1 C21 109.2(11) . . ?
C27 P1 C21 106.0(10) . . ?
O7 P1 C33 113.8(9) . . ?
C27 P1 C33 105.9(11) . . ?
C21 P1 C33 112.2(10) . . ?
O8 P2 C47 108.6(11) . . ?
O8 P2 C53 112.6(9) . . ?
C47 P2 C53 113.7(11) . . ?
O8 P2 C41 112.0(11) . . ?
C47 P2 C41 105.7(11) . . ?
C53 P2 C41 104.1(10) . . ?
C1 F1 Na1 121(3) . . ?
F3 C1 F2 105(2) . . ?
F3 C1 F1 105(2) . . ?
F2 C1 F1 105(2) . . ?
F3 C1 C2 115(3) . . ?
F2 C1 C2 119(4) . . ?
F1 C1 C2 106(3) . . ?
C1B F1B Na1 111(2) . . ?
F3B C1B F1B 105(2) . . ?
F3B C1B F2B 105(2) . . ?
F1B C1B F2B 105(2) . . ?
F3B C1B C2 112(3) . . ?
F1B C1B C2 119(3) . . ?
F2B C1B C2 110(3) . . ?
F3B C1B Na1 147.7(18) . . ?
F1B C1B Na1 44.5(18) . . ?
F2B C1B Na1 95.3(15) . . ?
C2 C1B Na1 83.1(18) . . ?
O1 C2 C3 130(3) . . ?
O1 C2 C1 113(3) . . ?
C3 C2 C1 112(3) . . ?
O1 C2 C1B 109(3) . . ?
C3 C2 C1B 121(3) . . ?
C2 C3 C4 121(2) . . ?
C2 C3 H3 119.3 . . ?
C4 C3 H3 119.3 . . ?
O2 C4 C3 128(2) . . ?
O2 C4 C5 118(2) . . ?
C3 C4 C5 114(2) . . ?
F4 C5 F6 102.9(16) . . ?
F4 C5 F5 102.7(16) . . ?
F6 C5 F5 102.6(16) . . ?
F5B C5 F4B 102.0(16) . . ?
F5B C5 F6B 101.9(16) . . ?
F4B C5 F6B 101.8(16) . . ?
F4 C5 C4 121(2) . . ?
F6 C5 C4 113(2) . . ?
F5 C5 C4 113(2) . . ?
F5B C5 C4 118(2) . . ?
F4B C5 C4 121(3) . . ?
F6B C5 C4 110(2) . . ?
C6 F7 Na1 104.7(14) . . ?
C6 F7B Na1 111(3) . . ?
F9 C6 F7 100.8(17) . . ?
F7B C6 F8B 99.9(17) . . ?
F9 C6 F8 100.1(17) . . ?
F7 C6 F8 99.7(16) . . ?
F7B C6 F9B 99.4(17) . . ?
F8B C6 F9B 99.2(17) . . ?
F9 C6 C7 123(2) . . ?
F7 C6 C7 118(2) . . ?
F7B C6 C7 124(3) . . ?
F8B C6 C7 125(3) . . ?
F8 C6 C7 112(2) . . ?
F9B C6 C7 104(3) . . ?
F9 C6 Na1 150.6(16) . . ?
F7 C6 Na1 49.9(11) . . ?
F7B C6 Na1 45(2) . . ?
F8B C6 Na1 126.0(19) . . ?
F8 C6 Na1 85.2(10) . . ?
F9B C6 Na1 122.1(17) . . ?
C7 C6 Na1 79.9(13) . . ?
O3 C7 C8 129(2) . . ?
O3 C7 C6 114(2) . . ?
C8 C7 C6 117(2) . . ?
C9 C8 C7 119(2) . . ?
C9 C8 H8 120.7 . . ?
C7 C8 H8 120.7 . . ?
O4 C9 C8 130(3) . . ?
O4 C9 C10 121(3) . . ?
C8 C9 C10 110(2) . . ?
F12 C10 F11 109(2) . . ?
F12 C10 F10 105(2) . . ?
F11 C10 F10 104(2) . . ?
F12 C10 C9 112(2) . . ?
F11 C10 C9 118(2) . . ?
F10 C10 C9 108(2) . . ?
F14 C11 F13 108(3) . . ?
F14 C11 F15 109(3) . . ?
F13 C11 F15 104(2) . . ?
F14 C11 C12 115(2) . . ?
F13 C11 C12 109(3) . . ?
F15 C11 C12 111(2) . . ?
O5 C12 C13 127.6(19) . . ?
O5 C12 C11 112(2) . . ?
C13 C12 C11 120(2) . . ?
C14 C13 C12 118(2) . . ?
C14 C13 H13 120.9 . . ?
C12 C13 H13 120.9 . . ?
O6 C14 C13 129(2) . . ?
O6 C14 C15 109(2) . . ?
C13 C14 C15 121(2) . . ?
F18 C15 F16 108(2) . . ?
F18 C15 F17 104(3) . . ?
F16 C15 F17 104(3) . . ?
F18 C15 C14 117(3) . . ?
F16 C15 C14 112(3) . . ?
F17 C15 C14 112(2) . . ?
C22 C21 C26 118(2) . . ?
C22 C21 P1 119.8(19) . . ?
C26 C21 P1 122(2) . . ?
C23 C22 C21 121(2) . . ?
C23 C22 H22 119.5 . . ?
C21 C22 H22 119.5 . . ?
C22 C23 C24 119(3) . . ?
C22 C23 H23 120.7 . . ?
C24 C23 H23 120.7 . . ?
C23 C24 C25 122(3) . . ?
C23 C24 H24 119.0 . . ?
C25 C24 H24 119.0 . . ?
C26 C25 C24 119(3) . . ?
C26 C25 H25 120.7 . . ?
C24 C25 H25 120.7 . . ?
C25 C26 C21 121(3) . . ?
C25 C26 H26 119.5 . . ?
C21 C26 H26 119.5 . . ?
C32 C27 C28 115(3) . . ?
C32 C27 P1 127(2) . . ?
C28 C27 P1 118(2) . . ?
C29 C28 C27 123(3) . . ?
C29 C28 H28 118.3 . . ?
C27 C28 H28 118.3 . . ?
C28 C29 C30 121(3) . . ?
C28 C29 H29 119.4 . . ?
C30 C29 H29 119.4 . . ?
C29 C30 C31 119(2) . . ?
C29 C30 H30 120.4 . . ?
C31 C30 H30 120.4 . . ?
C30 C31 C32 119(3) . . ?
C30 C31 H31 120.5 . . ?
C32 C31 H31 120.5 . . ?
C27 C32 C31 122(3) . . ?
C27 C32 H32 119.0 . . ?
C31 C32 H32 119.0 . . ?
C46 C41 C42 121(2) . . ?
C46 C41 P2 122(2) . . ?
C42 C41 P2 116.9(19) . . ?
C41 C42 C43 117(3) . . ?
C41 C42 H42 121.4 . . ?
C43 C42 H42 121.4 . . ?
C44 C43 C42 122(3) . . ?
C44 C43 H43 118.8 . . ?
C42 C43 H43 118.8 . . ?
C43 C44 C45 119(3) . . ?
C43 C44 H44 120.3 . . ?
C45 C44 H44 120.3 . . ?
C46 C45 C44 118(3) . . ?
C46 C45 H45 120.9 . . ?
C44 C45 H45 120.9 . . ?
C41 C46 C45 122(3) . . ?
C41 C46 H46 119.2 . . ?
C45 C46 H46 119.2 . . ?
C52 C47 C48 119(3) . . ?
C52 C47 P2 119(2) . . ?
C48 C47 P2 122(2) . . ?
C49 C48 C47 120(3) . . ?
C49 C48 H48 120.1 . . ?
C47 C48 H48 120.1 . . ?
C48 C49 C50 121(3) . . ?
C48 C49 H49 119.4 . . ?
C50 C49 H49 119.4 . . ?
C51 C50 C49 119(3) . . ?
C51 C50 H50 120.4 . . ?
C49 C50 H50 120.4 . . ?
C52 C51 C50 120(3) . . ?
C52 C51 H51 119.8 . . ?
C50 C51 H51 119.8 . . ?
C51 C52 C47 120(3) . . ?
C51 C52 H52 119.8 . . ?
C47 C52 H52 119.8 . . ?
C38 C33 C34 119.2(17) . . ?
C38 C33 P1 127.1(14) . . ?
C34 C33 P1 113.6(14) . . ?
C35 C34 C33 121.2(17) . . ?
C35 C34 H34 119.4 . . ?
C33 C34 H34 119.4 . . ?
C34 C35 C36 117.2(16) . . ?
C34 C35 C60 121.9(19) . . ?
C36 C35 C60 118.3(19) . . ?
C37 C36 C35 120.5(18) . . ?
C37 C36 H36 119.8 . . ?
C35 C36 H36 119.8 . . ?
C38 C37 C36 121.1(17) . . ?
C38 C37 H37 119.5 . . ?
C36 C37 H37 119.5 . . ?
C37 C38 C33 119.0(16) . . ?
C37 C38 C39 114.4(17) . . ?
C33 C38 C39 122.7(18) . . ?
C38 C39 C40 112.2(18) . . ?
C38 C39 H39A 109.2 . . ?
C40 C39 H39A 109.2 . . ?
C38 C39 H39B 109.2 . . ?
C40 C39 H39B 109.2 . . ?
H39A C39 H39B 107.9 . . ?
C55 C40 C39 120(2) . . ?
C55 C40 H40A 107.4 . . ?
C39 C40 H40A 107.4 . . ?
C55 C40 H40B 107.4 . . ?
C39 C40 H40B 107.4 . . ?
H40A C40 H40B 107.0 . . ?
C54 C53 C58 117.7(16) . . ?
C54 C53 P2 111.9(13) . . ?
C58 C53 P2 130.4(13) . . ?
C55 C54 C53 123.1(17) . . ?
C55 C54 H54 118.5 . . ?
C53 C54 H54 118.5 . . ?
C56 C55 C54 117.9(17) . . ?
C56 C55 C40 118.3(19) . . ?
C54 C55 C40 120.7(19) . . ?
C55 C56 C57 119.1(18) . . ?
C58 C57 C56 121.7(18) . . ?
C58 C57 H57 119.1 . . ?
C56 C57 H57 119.1 . . ?
C57 C58 C53 117.6(16) . . ?
C57 C58 C59 116.4(18) . . ?
C53 C58 C59 123.4(18) . . ?
C58 C59 C60 109.9(19) . . ?
C58 C59 H59A 109.7 . . ?
C60 C59 H59A 109.7 . . ?
C58 C59 H59B 109.7 . . ?
C60 C59 H59B 109.7 . . ?
H59A C59 H59B 108.2 . . ?
C35 C60 C59 118(2) . . ?
C35 C60 H60A 107.7 . . ?
C59 C60 H60A 107.7 . . ?
C35 C60 H60B 107.7 . . ?
C59 C60 H60B 107.7 . . ?
H60A C60 H60B 107.1 . . ?
O108 Dy2 O107 97.0(7) . . ?
O108 Dy2 O106 142.9(7) . . ?
O107 Dy2 O106 90.5(7) . . ?
O108 Dy2 O105 146.5(6) . . ?
O107 Dy2 O105 82.9(7) . . ?
O106 Dy2 O105 70.4(6) . . ?
O108 Dy2 O104 74.5(7) . . ?
O107 Dy2 O104 74.6(7) . . ?
O106 Dy2 O104 142.0(7) . . ?
O105 Dy2 O104 73.2(7) . . ?
O108 Dy2 O101 76.8(6) . . ?
O107 Dy2 O101 74.4(6) . . ?
O106 Dy2 O101 70.4(7) . . ?
O105 Dy2 O101 134.1(6) . . ?
O104 Dy2 O101 134.2(6) . . ?
O108 Dy2 O103 90.5(7) . . ?
O107 Dy2 O103 142.3(6) . . ?
O106 Dy2 O103 105.4(7) . . ?
O105 Dy2 O103 71.2(7) . . ?
O104 Dy2 O103 72.0(7) . . ?
O101 Dy2 O103 143.0(6) . . ?
O108 Dy2 O102 81.5(6) . . ?
O107 Dy2 O102 146.6(6) . . ?
O106 Dy2 O102 72.7(6) . . ?
O105 Dy2 O102 116.4(6) . . ?
O104 Dy2 O102 135.3(7) . . ?
O101 Dy2 O102 72.8(5) . . ?
O103 Dy2 O102 71.1(6) . . ?
O108 Dy2 Na1 91.2(5) . . ?
O107 Dy2 Na1 171.7(5) . . ?
O106 Dy2 Na1 83.3(5) . . ?
O105 Dy2 Na1 89.8(6) . . ?
O104 Dy2 Na1 107.1(6) . . ?
O101 Dy2 Na1 108.4(4) . . ?
O103 Dy2 Na1 36.3(5) . . ?
O102 Dy2 Na1 35.7(4) . . ?
C102 O101 Dy2 134.8(18) . . ?
C104 O102 Dy2 130.3(16) . . ?
C104 O102 Na1 119.9(16) . . ?
Dy2 O102 Na1 108.7(6) . . ?
C107 O103 Dy2 131(2) . . ?
C107 O103 Na1 121(2) . . ?
Dy2 O103 Na1 108.4(7) . . ?
C109 O104 Dy2 133(2) . . ?
C112 O105 Dy2 135.7(18) . . ?
C114 O106 Dy2 140.1(17) . . ?
P101 O107 Dy2 173.4(13) . . ?
P102 O108 Dy2 164.5(13) . . ?
O107 P101 C121 110.2(18) . . ?
O107 P101 C127 108.5(16) . . ?
C121 P101 C127 106(2) . . ?
O107 P101 C133 113.8(14) . . ?
C121 P101 C133 114.4(19) . . ?
C127 P101 C133 104(2) . . ?
O108 P102 C153 113.8(15) . . ?
O108 P102 C141 110.0(13) . . ?
C153 P102 C141 105.1(17) . . ?
O108 P102 C147 111.2(11) . . ?
C153 P102 C147 110.8(15) . . ?
C141 P102 C147 105.5(16) . . ?
F101 C101 F103 115(4) . . ?
F101 C101 F102 101(4) . . ?
F103 C101 F102 101(3) . . ?
F101 C101 C102 116(3) . . ?
F103 C101 C102 117(3) . . ?
F102 C101 C102 104(3) . . ?
O101 C102 C103 126(2) . . ?
O101 C102 C101 116(3) . . ?
C103 C102 C101 117(3) . . ?
C104 C103 C102 125(2) . . ?
C104 C103 H103 117.5 . . ?
C102 C103 H103 117.5 . . ?
O102 C104 C103 129(2) . . ?
O102 C104 C105 112(3) . . ?
C103 C104 C105 118(2) . . ?
F105 C105 F106 106(3) . . ?
F105 C105 F104 111(3) . . ?
F106 C105 F104 105(2) . . ?
F105 C105 C104 111(2) . . ?
F106 C105 C104 114(3) . . ?
F104 C105 C104 108(3) . . ?
C105 F105 Na1 113(2) . . ?
C106 F107 Na1 120(2) . . ?
F107 C106 F108 102.0(19) . . ?
F107 C106 F109 102.1(19) . . ?
F108 C106 F109 101.6(19) . . ?
F107 C106 C107 115(2) . . ?
F108 C106 C107 122(3) . . ?
F109 C106 C107 111(3) . . ?
O103 C107 C108 130(3) . . ?
O103 C107 C106 117(3) . . ?
C108 C107 C106 112(3) . . ?
C107 C108 C109 123(3) . . ?
C107 C108 H108 118.6 . . ?
C109 C108 H108 118.6 . . ?
O104 C109 C108 127(3) . . ?
O104 C109 C110 117(2) . . ?
C108 C109 C110 116.0(19) . . ?
F110 C110 F112 104.3(16) . . ?
F212 C110 F211 104.5(16) . . ?
F110 C110 F111 103.8(16) . . ?
F112 C110 F111 103.9(16) . . ?
F212 C110 F210 103.9(16) . . ?
F211 C110 F210 103.6(16) . . ?
F212 C110 C109 114.9(14) . . ?
F110 C110 C109 114.8(14) . . ?
F112 C110 C109 114.6(14) . . ?
F211 C110 C109 114.6(14) . . ?
F111 C110 C109 114.1(14) . . ?
F210 C110 C109 114.0(14) . . ?
F215 C111 F214 106.0(16) . . ?
F215 C111 F213 105.8(16) . . ?
F214 C111 F213 105.6(16) . . ?
F113 C111 F114 105.7(16) . . ?
F113 C111 F115 105.4(16) . . ?
F114 C111 F115 105.5(16) . . ?
F215 C111 C112 117(3) . . ?
F214 C111 C112 115(3) . . ?
F213 C111 C112 107(3) . . ?
F113 C111 C112 112(3) . . ?
F114 C111 C112 115(3) . . ?
F115 C111 C112 113(3) . . ?
O105 C112 C113 128(3) . . ?
O105 C112 C111 112(2) . . ?
C113 C112 C111 119(3) . . ?
C112 C113 C114 120(3) . . ?
C112 C113 H113 119.9 . . ?
C114 C113 H113 119.9 . . ?
O106 C114 C113 122(2) . . ?
O106 C114 C115 120.0(19) . . ?
C113 C114 C115 115.8(19) . . ?
F116 C115 F118 115.8(17) . . ?
F218 C115 F216 113.1(18) . . ?
F218 C115 F217 110.8(18) . . ?
F216 C115 F217 108.7(18) . . ?
F116 C115 F117 108.1(16) . . ?
F118 C115 F117 105.2(16) . . ?
F116 C115 C114 110.8(14) . . ?
F218 C115 C114 110.2(15) . . ?
F118 C115 C114 109.8(14) . . ?
F216 C115 C114 108.5(15) . . ?
F217 C115 C114 105.3(14) . . ?
F117 C115 C114 106.5(13) . . ?
C122 C121 C126 121(4) . . ?
C122 C121 P101 119(4) . . ?
C126 C121 P101 119(4) . . ?
C121 C122 C123 120(5) . . ?
C121 C122 H122 120.0 . . ?
C123 C122 H122 120.0 . . ?
C124 C123 C122 117(5) . . ?
C124 C123 H123 121.7 . . ?
C122 C123 H123 121.7 . . ?
C125 C124 C123 127(5) . . ?
C125 C124 H124 116.6 . . ?
C123 C124 H124 116.6 . . ?
C124 C125 C126 117(5) . . ?
C124 C125 H125 121.3 . . ?
C126 C125 H125 121.3 . . ?
C121 C126 C125 118(5) . . ?
C121 C126 H126 121.2 . . ?
C125 C126 H126 121.2 . . ?
C128 C127 C132 119(4) . . ?
C128 C127 P101 121(3) . . ?
C132 C127 P101 120(3) . . ?
C127 C128 C129 123(4) . . ?
C127 C128 H128 118.7 . . ?
C129 C128 H128 118.7 . . ?
C130 C129 C128 118(4) . . ?
C130 C129 H129 121.1 . . ?
C128 C129 H129 121.1 . . ?
C131 C130 C129 118(4) . . ?
C131 C130 H130 120.8 . . ?
C129 C130 H130 120.8 . . ?
C130 C131 C132 119(4) . . ?
C130 C131 H131 120.4 . . ?
C132 C131 H131 120.4 . . ?
C127 C132 C131 122(4) . . ?
C127 C132 H132 119.0 . . ?
C131 C132 H132 119.0 . . ?
C146 C141 C142 120(3) . . ?
C146 C141 P102 123(3) . . ?
C142 C141 P102 117(2) . . ?
C143 C142 C141 118(4) . . ?
C143 C142 H142 121.1 . . ?
C141 C142 H142 121.1 . . ?
C142 C143 C144 117(5) . . ?
C142 C143 H143 121.7 . . ?
C144 C143 H143 121.7 . . ?
C145 C144 C143 124(5) . . ?
C145 C144 H144 118.2 . . ?
C143 C144 H144 118.2 . . ?
C144 C145 C146 121(5) . . ?
C144 C145 H145 119.7 . . ?
C146 C145 H145 119.7 . . ?
C141 C146 C145 122(4) . . ?
C141 C146 H146 119.2 . . ?
C145 C146 H146 119.2 . . ?
C148 C147 C152 120.0 . . ?
C148 C147 P102 118.5(14) . . ?
C152 C147 P102 121.5(14) . . ?
C149 C148 C147 120.0 . . ?
C149 C148 H148 120.0 . . ?
C147 C148 H148 120.0 . . ?
C148 C149 C150 120.0 . . ?
C148 C149 H149 120.0 . . ?
C150 C149 H149 120.0 . . ?
C151 C150 C149 120.0 . . ?
C151 C150 H150 120.0 . . ?
C149 C150 H150 120.0 . . ?
C152 C151 C150 120.0 . . ?
C152 C151 H151 120.0 . . ?
C150 C151 H151 120.0 . . ?
C151 C152 C147 120.0 . . ?
C151 C152 H152 120.0 . . ?
C147 C152 H152 120.0 . . ?
C134 C133 C138 120.0 . . ?
C134 C133 P101 109.1(18) . . ?
C138 C133 P101 129.3(19) . . ?
C135 C134 C133 120.0 . . ?
C135 C134 H134 120.0 . . ?
C133 C134 H134 120.0 . . ?
C134 C135 C136 120.0 . . ?
C134 C135 C160 120(2) . . ?
C136 C135 C160 114(2) . . ?
C137 C136 C135 120.0 . . ?
C137 C136 H136 120.0 . . ?
C135 C136 H136 120.0 . . ?
C138 C137 C136 120.0 . . ?
C138 C137 H137 120.0 . . ?
C136 C137 H137 120.0 . . ?
C137 C138 C133 120.0 . . ?
C137 C138 C139 109(2) . . ?
C133 C138 C139 119(2) . . ?
C140 C139 C138 117(3) . . ?
C140 C139 H13A 108.1 . . ?
C138 C139 H13A 108.1 . . ?
C140 C139 H13B 108.1 . . ?
C138 C139 H13B 108.1 . . ?
H13A C139 H13B 107.3 . . ?
C155 C140 C139 130(3) . . ?
C155 C140 H14A 104.8 . . ?
C139 C140 H14A 104.8 . . ?
C155 C140 H14B 104.8 . . ?
C139 C140 H14B 104.8 . . ?
H14A C140 H14B 105.8 . . ?
C154 C153 C158 120.0 . . ?
C154 C153 P102 108.0(19) . . ?
C158 C153 P102 126.8(19) . . ?
C153 C154 C155 120.0 . . ?
C153 C154 H154 120.0 . . ?
C155 C154 H154 120.0 . . ?
C156 C155 C154 120.0 . . ?
C156 C155 C140 111(2) . . ?
C154 C155 C140 114(2) . . ?
C155 C156 C157 120.0 . . ?
C155 C156 H156 120.0 . . ?
C157 C156 H156 120.0 . . ?
C156 C157 C158 120.0 . . ?
C156 C157 H157 120.0 . . ?
C158 C157 H157 120.0 . . ?
C157 C158 C153 120.0 . . ?
C157 C158 C159 115(2) . . ?
C153 C158 C159 120(2) . . ?
C158 C159 C160 111(3) . . ?
C158 C159 H15A 109.4 . . ?
C160 C159 H15A 109.4 . . ?
C158 C159 H15B 109.4 . . ?
C160 C159 H15B 109.4 . . ?
H15A C159 H15B 108.0 . . ?
C135 C160 C159 121(3) . . ?
C135 C160 H16A 107.1 . . ?
C159 C160 H16A 107.1 . . ?
C135 C160 H16B 107.1 . . ?
C159 C160 H16B 107.1 . . ?
H16A C160 H16B 106.8 . . ?
C301 B1 C311 117(3) . . ?
C301 B1 C331 104(2) . . ?
C311 B1 C331 113(2) . . ?
C301 B1 C321 109(2) . . ?
C311 B1 C321 103(3) . . ?
C331 B1 C321 112(3) . . ?
C302 C301 C306 113(3) . . ?
C302 C301 B1 119(2) . . ?
C306 C301 B1 128(3) . . ?
C301 C302 C303 120(3) . . ?
C301 C302 H302 120.0 . . ?
C303 C302 H302 120.0 . . ?
C304 C303 C307 117(4) . . ?
C304 C303 C302 126(4) . . ?
C307 C303 C302 117(3) . . ?
C303 C304 C305 106(4) . . ?
C303 C304 H304 126.9 . . ?
C305 C304 H304 126.9 . . ?
C306 C305 C304 134(4) . . ?
C306 C305 C308 119(5) . . ?
C304 C305 C308 106(4) . . ?
C305 C306 C301 121(4) . . ?
C305 C306 H306 119.6 . . ?
C301 C306 H306 119.6 . . ?
F301 C307 F303 108(4) . . ?
F301 C307 F302 103(5) . . ?
F303 C307 F302 102(5) . . ?
F301 C307 C303 115(5) . . ?
F303 C307 C303 115(5) . . ?
F302 C307 C303 112(4) . . ?
F305 C308 F304 102(2) . . ?
F305 C308 F306 101(2) . . ?
F304 C308 F306 102(2) . . ?
F305 C308 C305 115(4) . . ?
F304 C308 C305 116(4) . . ?
F306 C308 C305 119(3) . . ?
C312 C311 C316 119(3) . . ?
C312 C311 B1 121(3) . . ?
C316 C311 B1 120(3) . . ?
C311 C312 C313 126(4) . . ?
C311 C312 H312 117.1 . . ?
C313 C312 H312 117.1 . . ?
C317 C313 C312 124(4) . . ?
C317 C313 C314 124(4) . . ?
C312 C313 C314 112(3) . . ?
C315 C314 C313 121(4) . . ?
C315 C314 H314 119.5 . . ?
C313 C314 H314 119.5 . . ?
C316 C315 C314 125(4) . . ?
C316 C315 C318 111(4) . . ?
C314 C315 C318 124(4) . . ?
C315 C316 C311 117(3) . . ?
C315 C316 H316 121.7 . . ?
C311 C316 H316 121.7 . . ?
F312 C317 F313 111(4) . . ?
F312 C317 F311 104(4) . . ?
F313 C317 F311 101(4) . . ?
F312 C317 C313 114(4) . . ?
F313 C317 C313 109(4) . . ?
F311 C317 C313 117(4) . . ?
F314 C318 F316 110(5) . . ?
F314 C318 F315 112(4) . . ?
F316 C318 F315 97(4) . . ?
F314 C318 C315 121(4) . . ?
F316 C318 C315 105(4) . . ?
F315 C318 C315 109(4) . . ?
C322 C321 C326 113(3) . . ?
C322 C321 B1 124(3) . . ?
C326 C321 B1 123(3) . . ?
C321 C322 C323 121(3) . . ?
C321 C322 H322 119.7 . . ?
C323 C322 H322 119.7 . . ?
C324 C323 C322 122(4) . . ?
C324 C323 C327 122(4) . . ?
C322 C323 C327 116(3) . . ?
C323 C324 C325 118(3) . . ?
C323 C324 C425 123(3) . . ?
C323 C324 H324 120.9 . . ?
C325 C324 H324 120.8 . . ?
C324 C325 C326 111(4) . . ?
C324 C325 C328 119(5) . . ?
C326 C325 C328 118(5) . . ?
C324 C425 C326 111(4) . . ?
C324 C425 C428 119(3) . . ?
C326 C425 C428 130(4) . . ?
C321 C326 C325 127(4) . . ?
C321 C326 C425 130(4) . . ?
C321 C326 H326 116.5 . . ?
C325 C326 H326 116.5 . . ?
F322 C327 F321 104(5) . . ?
F322 C327 F323 105(3) . . ?
F321 C327 F323 99(4) . . ?
F322 C327 C323 120(5) . . ?
F321 C327 C323 116(3) . . ?
F323 C327 C323 111(5) . . ?
F325 C328 F326 110(2) . . ?
F325 C328 F324 111(2) . . ?
F326 C328 F324 111(2) . . ?
F325 C328 C325 109(5) . . ?
F326 C328 C325 114(7) . . ?
F324 C328 C325 102(4) . . ?
F425 C428 F424 109(2) . . ?
F425 C428 F426 109(2) . . ?
F424 C428 F426 109(2) . . ?
F425 C428 C425 108(5) . . ?
F424 C428 C425 108(10) . . ?
F426 C428 C425 114(10) . . ?
C336 C331 C332 114(3) . . ?
C336 C331 B1 125(2) . . ?
C332 C331 B1 121(3) . . ?
C333 C332 C331 123(3) . . ?
C333 C332 H332 118.4 . . ?
C331 C332 H332 118.4 . . ?
C332 C333 C334 120(3) . . ?
C332 C333 C337 120(3) . . ?
C334 C333 C337 119(3) . . ?
C335 C334 C333 116(3) . . ?
C335 C334 H334 122.0 . . ?
C333 C334 H334 122.0 . . ?
C334 C335 C336 123(3) . . ?
C334 C335 C338 122(3) . . ?
C336 C335 C338 115(3) . . ?
C335 C336 C331 123(3) . . ?
C335 C336 H336 118.4 . . ?
C331 C336 H336 118.4 . . ?
F332 C337 F331 108(3) . . ?
F332 C337 F333 109(2) . . ?
F331 C337 F333 107(2) . . ?
F332 C337 C333 113(2) . . ?
F331 C337 C333 108(2) . . ?
F333 C337 C333 112(3) . . ?
F336 C338 F335 112(4) . . ?
F336 C338 F334 105(3) . . ?
F335 C338 F334 109(3) . . ?
F336 C338 C335 113(3) . . ?
F335 C338 C335 112(3) . . ?
F334 C338 C335 105(3) . . ?

loop_
_geom_bond_atom_site_label_1
_geom_bond_atom_site_label_2
_geom_bond_distance
_geom_bond_site_symmetry_2
_geom_bond_publ_flag
Dy1 O8 2.242(16) . ?
Dy1 O7 2.244(15) . ?
Dy1 O6 2.311(15) . ?
Dy1 O5 2.348(15) . ?
Dy1 O2 2.370(16) . ?
Dy1 O3 2.385(16) . ?
Dy1 O4 2.411(15) . ?
Dy1 O1 2.432(17) . ?
Dy1 Na1 3.910(10) . ?
Na1 F1B 2.30(4) . ?
Na1 F7B 2.35(4) . ?
Na1 F1 2.39(5) . ?
Na1 O3 2.39(2) . ?
Na1 F105 2.392(19) . ?
Na1 F107 2.42(3) . ?
Na1 O1 2.438(18) . ?
Na1 O102 2.441(17) . ?
Na1 F7 2.47(3) . ?
Na1 O103 2.47(2) . ?
Na1 C1B 3.06(4) . ?
Na1 C6 3.118(19) . ?
O1 C2 1.25(3) . ?
O2 C4 1.20(3) . ?
O3 C7 1.26(3) . ?
O4 C9 1.14(3) . ?
O5 C12 1.28(3) . ?
O6 C14 1.33(3) . ?
O7 P1 1.529(16) . ?
O8 P2 1.505(17) . ?
P1 C27 1.78(3) . ?
P1 C21 1.78(2) . ?
P1 C33 1.81(2) . ?
P2 C47 1.78(3) . ?
P2 C53 1.784(18) . ?
P2 C41 1.81(2) . ?
F1 C1 1.35(2) . ?
F2 C1 1.35(2) . ?
F3 C1 1.35(2) . ?
C1 C2 1.54(5) . ?
F1B C1B 1.36(2) . ?
F2B C1B 1.36(2) . ?
F3B C1B 1.35(2) . ?
C1B C2 1.54(5) . ?
C2 C3 1.37(4) . ?
C3 C4 1.39(4) . ?
C3 H3 0.9500 . ?
C4 C5 1.49(4) . ?
C5 F4 1.371(17) . ?
C5 F6 1.371(17) . ?
C5 F5 1.374(18) . ?
C5 F5B 1.377(18) . ?
C5 F4B 1.379(18) . ?
C5 F6B 1.379(18) . ?
F7 C6 1.382(18) . ?
F8 C6 1.390(18) . ?
F9 C6 1.377(18) . ?
F7B C6 1.385(18) . ?
F8B C6 1.387(19) . ?
F9B C6 1.392(18) . ?
C6 C7 1.45(4) . ?
C7 C8 1.44(4) . ?
C8 C9 1.38(4) . ?
C8 H8 0.9500 . ?
C9 C10 1.50(4) . ?
C10 F12 1.31(3) . ?
C10 F11 1.32(3) . ?
C10 F10 1.39(3) . ?
F13 C11 1.33(4) . ?
F14 C11 1.31(3) . ?
F15 C11 1.34(3) . ?
C11 C12 1.50(3) . ?
C12 C13 1.36(3) . ?
C13 C14 1.35(4) . ?
C13 H13 0.9500 . ?
C14 C15 1.52(3) . ?
C15 F18 1.31(4) . ?
C15 F16 1.33(3) . ?
C15 F17 1.33(4) . ?
C21 C22 1.38(4) . ?
C21 C26 1.42(3) . ?
C22 C23 1.37(4) . ?
C22 H22 0.9500 . ?
C23 C24 1.37(4) . ?
C23 H23 0.9500 . ?
C24 C25 1.38(4) . ?
C24 H24 0.9500 . ?
C25 C26 1.35(4) . ?
C25 H25 0.9500 . ?
C26 H26 0.9500 . ?
C27 C32 1.37(3) . ?
C27 C28 1.44(4) . ?
C28 C29 1.32(4) . ?
C28 H28 0.9500 . ?
C29 C30 1.37(4) . ?
C29 H29 0.9500 . ?
C30 C31 1.38(4) . ?
C30 H30 0.9500 . ?
C31 C32 1.42(3) . ?
C31 H31 0.9500 . ?
C32 H32 0.9500 . ?
C41 C46 1.37(3) . ?
C41 C42 1.38(4) . ?
C42 C43 1.41(4) . ?
C42 H42 0.9500 . ?
C43 C44 1.37(5) . ?
C43 H43 0.9500 . ?
C44 C45 1.40(4) . ?
C44 H44 0.9500 . ?
C45 C46 1.40(3) . ?
C45 H45 0.9500 . ?
C46 H46 0.9500 . ?
C47 C52 1.40(4) . ?
C47 C48 1.41(4) . ?
C48 C49 1.36(4) . ?
C48 H48 0.9500 . ?
C49 C50 1.40(4) . ?
C49 H49 0.9500 . ?
C50 C51 1.39(4) . ?
C50 H50 0.9500 . ?
C51 C52 1.37(4) . ?
C51 H51 0.9500 . ?
C52 H52 0.9500 . ?
C33 C38 1.381(16) . ?
C33 C34 1.408(16) . ?
C34 C35 1.391(17) . ?
C34 H34 0.9500 . ?
C35 C36 1.402(17) . ?
C35 C60 1.45(3) . ?
C36 C37 1.381(17) . ?
C36 H36 0.9500 . ?
C37 C38 1.374(16) . ?
C37 H37 0.9500 . ?
C38 C39 1.54(3) . ?
C39 C40 1.54(3) . ?
C39 H39A 0.9900 . ?
C39 H39B 0.9900 . ?
C40 C55 1.48(3) . ?
C40 H40A 0.9900 . ?
C40 H40B 0.9900 . ?
C53 C54 1.390(16) . ?
C53 C58 1.395(16) . ?
C54 C55 1.388(16) . ?
C54 H54 0.9500 . ?
C55 C56 1.379(17) . ?
C56 C57 1.397(17) . ?
C57 C58 1.394(17) . ?
C57 H57 0.9500 . ?
C58 C59 1.54(3) . ?
C59 C60 1.55(3) . ?
C59 H59A 0.9900 . ?
C59 H59B 0.9900 . ?
C60 H60A 0.9900 . ?
C60 H60B 0.9900 . ?
Dy2 O108 2.174(19) . ?
Dy2 O107 2.227(18) . ?
Dy2 O106 2.280(19) . ?
Dy2 O105 2.383(17) . ?
Dy2 O104 2.40(2) . ?
Dy2 O101 2.405(16) . ?
Dy2 O103 2.411(17) . ?
Dy2 O102 2.432(16) . ?
O101 C102 1.19(3) . ?
O102 C104 1.24(3) . ?
O103 C107 1.24(3) . ?
O104 C109 1.23(3) . ?
O105 C112 1.19(3) . ?
O106 C114 1.21(3) . ?
O107 P101 1.530(19) . ?
O108 P102 1.566(18) . ?
P101 C121 1.80(4) . ?
P101 C127 1.83(4) . ?
P101 C133 1.90(3) . ?
P102 C153 1.74(3) . ?
P102 C141 1.77(3) . ?
P102 C147 1.776(17) . ?
F101 C101 1.17(4) . ?
F102 C101 1.35(5) . ?
F103 C101 1.25(4) . ?
C101 C102 1.55(4) . ?
C102 C103 1.37(3) . ?
C103 C104 1.37(3) . ?
C103 H103 0.9500 . ?
C104 C105 1.56(4) . ?
C105 F105 1.33(3) . ?
C105 F106 1.33(4) . ?
C105 F104 1.34(4) . ?
F107 C106 1.36(2) . ?
F108 C106 1.36(2) . ?
F109 C106 1.36(2) . ?
C106 C107 1.49(5) . ?
C107 C108 1.32(5) . ?
C108 C109 1.40(4) . ?
C108 H108 0.9500 . ?
C109 C110 1.500(19) . ?
C110 F212 1.36(2) . ?
C110 F110 1.36(2) . ?
C110 F112 1.36(2) . ?
C110 F211 1.36(2) . ?
C110 F111 1.37(2) . ?
C110 F210 1.37(2) . ?
F113 C111 1.38(2) . ?
F114 C111 1.38(2) . ?
F115 C111 1.38(2) . ?
F213 C111 1.38(2) . ?
F214 C111 1.38(2) . ?
F215 C111 1.37(2) . ?
C111 C112 1.503(19) . ?
C112 C113 1.36(4) . ?
C113 C114 1.46(4) . ?
C113 H113 0.9500 . ?
C114 C115 1.513(18) . ?
C115 F116 1.237(16) . ?
C115 F218 1.264(17) . ?
C115 F118 1.270(16) . ?
C115 F216 1.289(17) . ?
C115 F217 1.315(17) . ?
C115 F117 1.338(16) . ?
C121 C122 1.32(6) . ?
C121 C126 1.41(6) . ?
C122 C123 1.42(5) . ?
C122 H122 0.9500 . ?
C123 C124 1.32(6) . ?
C123 H123 0.9500 . ?
C124 C125 1.30(6) . ?
C124 H124 0.9500 . ?
C125 C126 1.43(5) . ?
C125 H125 0.9500 . ?
C126 H126 0.9500 . ?
C127 C128 1.27(5) . ?
C127 C132 1.33(5) . ?
C128 C129 1.47(5) . ?
C128 H128 0.9500 . ?
C129 C130 1.37(5) . ?
C129 H129 0.9500 . ?
C130 C131 1.34(6) . ?
C130 H130 0.9500 . ?
C131 C132 1.43(5) . ?
C131 H131 0.9500 . ?
C132 H132 0.9500 . ?
C141 C146 1.34(4) . ?
C141 C142 1.48(5) . ?
C142 C143 1.41(5) . ?
C142 H142 0.9500 . ?
C143 C144 1.45(7) . ?
C143 H143 0.9500 . ?
C144 C145 1.29(7) . ?
C144 H144 0.9500 . ?
C145 C146 1.40(6) . ?
C145 H145 0.9500 . ?
C146 H146 0.9500 . ?
C147 C148 1.3900 . ?
C147 C152 1.3900 . ?
C148 C149 1.3900 . ?
C148 H148 0.9500 . ?
C149 C150 1.3900 . ?
C149 H149 0.9500 . ?
C150 C151 1.3900 . ?
C150 H150 0.9500 . ?
C151 C152 1.3900 . ?
C151 H151 0.9500 . ?
C152 H152 0.9500 . ?
C133 C134 1.3900 . ?
C133 C138 1.3900 . ?
C134 C135 1.3900 . ?
C134 H134 0.9500 . ?
C135 C136 1.3900 . ?
C135 C160 1.44(3) . ?
C136 C137 1.3900 . ?
C136 H136 0.9500 . ?
C137 C138 1.3900 . ?
C137 H137 0.9500 . ?
C138 C139 1.54(3) . ?
C139 C140 1.51(3) . ?
C139 H13A 0.9900 . ?
C139 H13B 0.9900 . ?
C140 C155 1.48(3) . ?
C140 H14A 0.9900 . ?
C140 H14B 0.9900 . ?
C153 C154 1.3900 . ?
C153 C158 1.3900 . ?
C154 C155 1.3900 . ?
C154 H154 0.9500 . ?
C155 C156 1.3900 . ?
C156 C157 1.3900 . ?
C156 H156 0.9500 . ?
C157 C158 1.3900 . ?
C157 H157 0.9500 . ?
C158 C159 1.54(3) . ?
C159 C160 1.55(3) . ?
C159 H15A 0.9900 . ?
C159 H15B 0.9900 . ?
C160 H16A 0.9900 . ?
C160 H16B 0.9900 . ?
B1 C301 1.62(4) . ?
B1 C311 1.63(5) . ?
B1 C331 1.63(4) . ?
B1 C321 1.65(5) . ?
C301 C302 1.41(4) . ?
C301 C306 1.41(4) . ?
C302 C303 1.50(4) . ?
C302 H302 0.9500 . ?
C303 C304 1.39(4) . ?
C303 C307 1.44(7) . ?
C304 C305 1.39(7) . ?
C304 H304 0.9500 . ?
C305 C306 1.32(7) . ?
C305 C308 1.49(2) . ?
C306 H306 0.9500 . ?
C307 F301 1.32(4) . ?
C307 F303 1.36(5) . ?
C307 F302 1.41(7) . ?
C308 F305 1.38(2) . ?
C308 F304 1.38(2) . ?
C308 F306 1.38(2) . ?
C311 C312 1.34(4) . ?
C311 C316 1.45(5) . ?
C312 C313 1.43(5) . ?
C312 H312 0.9500 . ?
C313 C317 1.39(5) . ?
C313 C314 1.45(5) . ?
C314 C315 1.36(5) . ?
C314 H314 0.9500 . ?
C315 C316 1.34(5) . ?
C315 C318 1.56(5) . ?
C316 H316 0.9500 . ?
C317 F312 1.28(4) . ?
C317 F313 1.30(5) . ?
C317 F311 1.33(5) . ?
C318 F314 1.17(5) . ?
C318 F316 1.35(5) . ?
C318 F315 1.36(5) . ?
C321 C322 1.39(4) . ?
C321 C326 1.41(5) . ?
C322 C323 1.43(4) . ?
C322 H322 0.9500 . ?
C323 C324 1.36(5) . ?
C323 C327 1.44(6) . ?
C324 C325 1.43(4) . ?
C324 C425 1.43(4) . ?
C324 H324 0.9500 . ?
C325 C326 1.43(4) . ?
C325 C328 1.51(2) . ?
C425 C326 1.43(4) . ?
C425 C428 1.51(2) . ?
C326 H326 0.9500 . ?
C327 F322 1.31(6) . ?
C327 F321 1.35(4) . ?
C327 F323 1.39(5) . ?
C328 F325 1.29(2) . ?
C328 F326 1.29(2) . ?
C328 F324 1.29(2) . ?
C428 F425 1.30(2) . ?
C428 F424 1.30(2) . ?
C428 F426 1.30(2) . ?
C331 C336 1.37(4) . ?
C331 C332 1.41(4) . ?
C332 C333 1.37(4) . ?
C332 H332 0.9500 . ?
C333 C334 1.42(4) . ?
C333 C337 1.50(4) . ?
C334 C335 1.36(4) . ?
C334 H334 0.9500 . ?
C335 C336 1.37(3) . ?
C335 C338 1.59(5) . ?
C336 H336 0.9500 . ?
C337 F332 1.28(3) . ?
C337 F331 1.33(3) . ?
C337 F333 1.34(3) . ?
C338 F336 1.25(4) . ?
C338 F335 1.25(4) . ?
C338 F334 1.39(5) . ?

loop_
_geom_torsion_atom_site_label_1
_geom_torsion_atom_site_label_2
_geom_torsion_atom_site_label_3
_geom_torsion_atom_site_label_4
_geom_torsion
_geom_torsion_site_symmetry_1
_geom_torsion_site_symmetry_2
_geom_torsion_site_symmetry_3
_geom_torsion_site_symmetry_4
_geom_torsion_publ_flag
Dy1 O7 P1 C27 -46(3) . . . . ?
Dy1 O7 P1 C21 -161(2) . . . . ?
Dy1 O7 P1 C33 73(2) . . . . ?
Dy1 O8 P2 C47 -169(5) . . . . ?
Dy1 O8 P2 C53 64(5) . . . . ?
Dy1 O8 P2 C41 -53(5) . . . . ?
Na1 F1 C1 F3 159(3) . . . . ?
Na1 F1 C1 F2 -90(4) . . . . ?
Na1 F1 C1 C2 37(3) . . . . ?
Na1 F1B C1B F3B 167(2) . . . . ?
Na1 F1B C1B F2B -82(3) . . . . ?
Na1 F1B C1B C2 41(3) . . . . ?
Dy1 O1 C2 C3 -19(5) . . . . ?
Na1 O1 C2 C3 -175(3) . . . . ?
Dy1 O1 C2 C1 -173(2) . . . . ?
Na1 O1 C2 C1 31(4) . . . . ?
Dy1 O1 C2 C1B 158.1(19) . . . . ?
Na1 O1 C2 C1B 2(3) . . . . ?
F3 C1 C2 O1 -158(3) . . . . ?
F2 C1 C2 O1 75(4) . . . . ?
F1 C1 C2 O1 -43(3) . . . . ?
F3 C1 C2 C3 43(4) . . . . ?
F2 C1 C2 C3 -83(3) . . . . ?
F1 C1 C2 C3 159(3) . . . . ?
F3B C1B C2 O1 -152(2) . . . . ?
F1B C1B C2 O1 -29(3) . . . . ?
F2B C1B C2 O1 91(3) . . . . ?
Na1 C1B C2 O1 -2(2) . . . . ?
F3B C1B C2 C3 25(4) . . . . ?
F1B C1B C2 C3 148(3) . . . . ?
F2B C1B C2 C3 -91(3) . . . . ?
Na1 C1B C2 C3 176(3) . . . . ?
O1 C2 C3 C4 3(6) . . . . ?
C1 C2 C3 C4 157(3) . . . . ?
C1B C2 C3 C4 -174(3) . . . . ?
Dy1 O2 C4 C3 15(4) . . . . ?
Dy1 O2 C4 C5 -165.5(14) . . . . ?
C2 C3 C4 O2 0(5) . . . . ?
C2 C3 C4 C5 -179(3) . . . . ?
O2 C4 C5 F4 -170(2) . . . . ?
C3 C4 C5 F4 9(3) . . . . ?
O2 C4 C5 F6 68(3) . . . . ?
C3 C4 C5 F6 -113(3) . . . . ?
O2 C4 C5 F5 -48(3) . . . . ?
C3 C4 C5 F5 131(3) . . . . ?
O2 C4 C5 F5B -11(4) . . . . ?
C3 C4 C5 F5B 168(3) . . . . ?
O2 C4 C5 F4B -137(3) . . . . ?
C3 C4 C5 F4B 42(4) . . . . ?
O2 C4 C5 F6B 105(3) . . . . ?
C3 C4 C5 F6B -76(3) . . . . ?
Na1 F7 C6 F9 -177.5(16) . . . . ?
Na1 F7 C6 F8 -75(2) . . . . ?
Na1 F7 C6 C7 46(2) . . . . ?
Na1 F7B C6 F8B -132(3) . . . . ?
Na1 F7B C6 F9B 127(3) . . . . ?
Na1 F7B C6 C7 12(3) . . . . ?
Dy1 O3 C7 C8 20(4) . . . . ?
Na1 O3 C7 C8 -172(2) . . . . ?
Dy1 O3 C7 C6 -160.7(14) . . . . ?
Na1 O3 C7 C6 7(3) . . . . ?
F9 C6 C7 O3 -165.3(18) . . . . ?
F7 C6 C7 O3 -39(3) . . . . ?
F7B C6 C7 O3 -14(4) . . . . ?
F8B C6 C7 O3 122(3) . . . . ?
F8 C6 C7 O3 76(2) . . . . ?
F9B C6 C7 O3 -126(3) . . . . ?
Na1 C6 C7 O3 -5.0(19) . . . . ?
F9 C6 C7 C8 14(3) . . . . ?
F7 C6 C7 C8 141(2) . . . . ?
F7B C6 C7 C8 166(3) . . . . ?
F8B C6 C7 C8 -59(3) . . . . ?
F8 C6 C7 C8 -105(2) . . . . ?
F9B C6 C7 C8 54(3) . . . . ?
Na1 C6 C7 C8 174(2) . . . . ?
O3 C7 C8 C9 -4(4) . . . . ?
C6 C7 C8 C9 177(2) . . . . ?
Dy1 O4 C9 C8 -26(4) . . . . ?
Dy1 O4 C9 C10 159.5(17) . . . . ?
C7 C8 C9 O4 7(5) . . . . ?
C7 C8 C9 C10 -178(2) . . . . ?
O4 C9 C10 F12 17(4) . . . . ?
C8 C9 C10 F12 -159(2) . . . . ?
O4 C9 C10 F11 144(3) . . . . ?
C8 C9 C10 F11 -31(3) . . . . ?
O4 C9 C10 F10 -99(3) . . . . ?
C8 C9 C10 F10 85(3) . . . . ?
Dy1 O5 C12 C13 4(4) . . . . ?
Dy1 O5 C12 C11 -174(2) . . . . ?
F14 C11 C12 O5 59(4) . . . . ?
F13 C11 C12 O5 -63(3) . . . . ?
F15 C11 C12 O5 -177(2) . . . . ?
F14 C11 C12 C13 -118(3) . . . . ?
F13 C11 C12 C13 120(3) . . . . ?
F15 C11 C12 C13 5(4) . . . . ?
O5 C12 C13 C14 -3(5) . . . . ?
C11 C12 C13 C14 174(3) . . . . ?
Dy1 O6 C14 C13 -1(4) . . . . ?
Dy1 O6 C14 C15 178.8(18) . . . . ?
C12 C13 C14 O6 2(5) . . . . ?
C12 C13 C14 C15 -178(3) . . . . ?
O6 C14 C15 F18 51(3) . . . . ?
C13 C14 C15 F18 -129(3) . . . . ?
O6 C14 C15 F16 176(3) . . . . ?
C13 C14 C15 F16 -4(4) . . . . ?
O6 C14 C15 F17 -69(3) . . . . ?
C13 C14 C15 F17 111(3) . . . . ?
O7 P1 C21 C22 -8(2) . . . . ?
C27 P1 C21 C22 -126(2) . . . . ?
C33 P1 C21 C22 119(2) . . . . ?
O7 P1 C21 C26 174(2) . . . . ?
C27 P1 C21 C26 56(2) . . . . ?
C33 P1 C21 C26 -59(2) . . . . ?
C26 C21 C22 C23 -5(4) . . . . ?
P1 C21 C22 C23 177(2) . . . . ?
C21 C22 C23 C24 8(4) . . . . ?
C22 C23 C24 C25 -9(5) . . . . ?
C23 C24 C25 C26 7(6) . . . . ?
C24 C25 C26 C21 -4(5) . . . . ?
C22 C21 C26 C25 3(4) . . . . ?
P1 C21 C26 C25 -179(3) . . . . ?
O7 P1 C27 C32 126.3(19) . . . . ?
C21 P1 C27 C32 -116(2) . . . . ?
C33 P1 C27 C32 3(2) . . . . ?
O7 P1 C27 C28 -55(2) . . . . ?
C21 P1 C27 C28 63(2) . . . . ?
C33 P1 C27 C28 -177.9(18) . . . . ?
C32 C27 C28 C29 -6(4) . . . . ?
P1 C27 C28 C29 176(2) . . . . ?
C27 C28 C29 C30 1(5) . . . . ?
C28 C29 C30 C31 4(4) . . . . ?
C29 C30 C31 C32 -3(4) . . . . ?
C28 C27 C32 C31 6(3) . . . . ?
P1 C27 C32 C31 -175.0(18) . . . . ?
C30 C31 C32 C27 -2(4) . . . . ?
O8 P2 C41 C46 139(2) . . . . ?
C47 P2 C41 C46 -103(2) . . . . ?
C53 P2 C41 C46 17(3) . . . . ?
O8 P2 C41 C42 -37(2) . . . . ?
C47 P2 C41 C42 81(2) . . . . ?
C53 P2 C41 C42 -159(2) . . . . ?
C46 C41 C42 C43 4(5) . . . . ?
P2 C41 C42 C43 180(3) . . . . ?
C41 C42 C43 C44 -3(5) . . . . ?
C42 C43 C44 C45 1(6) . . . . ?
C43 C44 C45 C46 -2(5) . . . . ?
C42 C41 C46 C45 -5(5) . . . . ?
P2 C41 C46 C45 -180(2) . . . . ?
C44 C45 C46 C41 3(5) . . . . ?
O8 P2 C47 C52 -17(3) . . . . ?
C53 P2 C47 C52 109(3) . . . . ?
C41 P2 C47 C52 -138(2) . . . . ?
O8 P2 C47 C48 167(2) . . . . ?
C53 P2 C47 C48 -67(2) . . . . ?
C41 P2 C47 C48 47(2) . . . . ?
C52 C47 C48 C49 4(4) . . . . ?
P2 C47 C48 C49 179(2) . . . . ?
C47 C48 C49 C50 0(5) . . . . ?
C48 C49 C50 C51 0(5) . . . . ?
C49 C50 C51 C52 -2(6) . . . . ?
C50 C51 C52 C47 5(6) . . . . ?
C48 C47 C52 C51 -6(5) . . . . ?
P2 C47 C52 C51 178(3) . . . . ?
O7 P1 C33 C38 118(2) . . . . ?
C27 P1 C33 C38 -122(2) . . . . ?
C21 P1 C33 C38 -7(2) . . . . ?
O7 P1 C33 C34 -66.5(18) . . . . ?
C27 P1 C33 C34 53.7(18) . . . . ?
C21 P1 C33 C34 168.9(16) . . . . ?
C38 C33 C34 C35 2(3) . . . . ?
P1 C33 C34 C35 -174.2(17) . . . . ?
C33 C34 C35 C36 9(3) . . . . ?
C33 C34 C35 C60 -153(2) . . . . ?
C34 C35 C36 C37 -9(3) . . . . ?
C60 C35 C36 C37 153(2) . . . . ?
C35 C36 C37 C38 -1(3) . . . . ?
C36 C37 C38 C33 12(3) . . . . ?
C36 C37 C38 C39 -146(2) . . . . ?
C34 C33 C38 C37 -13(3) . . . . ?
P1 C33 C38 C37 163.0(17) . . . . ?
C34 C33 C38 C39 144(2) . . . . ?
P1 C33 C38 C39 -40(3) . . . . ?
C37 C38 C39 C40 89(3) . . . . ?
C33 C38 C39 C40 -69(3) . . . . ?
C38 C39 C40 C55 -21(3) . . . . ?
O8 P2 C53 C54 -45.7(18) . . . . ?
C47 P2 C53 C54 -169.7(15) . . . . ?
C41 P2 C53 C54 75.8(18) . . . . ?
O8 P2 C53 C58 136(2) . . . . ?
C47 P2 C53 C58 12(2) . . . . ?
C41 P2 C53 C58 -103(2) . . . . ?
C58 C53 C54 C55 7(3) . . . . ?
P2 C53 C54 C55 -171.8(17) . . . . ?
C53 C54 C55 C56 7(3) . . . . ?
C53 C54 C55 C40 -153(2) . . . . ?
C39 C40 C55 C56 -67(3) . . . . ?
C39 C40 C55 C54 93(3) . . . . ?
C54 C55 C56 C57 -10(4) . . . . ?
C40 C55 C56 C57 151(2) . . . . ?
C55 C56 C57 C58 -2(4) . . . . ?
C56 C57 C58 C53 16(3) . . . . ?
C56 C57 C58 C59 -147(2) . . . . ?
C54 C53 C58 C57 -18(3) . . . . ?
P2 C53 C58 C57 160.6(18) . . . . ?
C54 C53 C58 C59 143(2) . . . . ?
P2 C53 C58 C59 -38(3) . . . . ?
C57 C58 C59 C60 99(2) . . . . ?
C53 C58 C59 C60 -62(3) . . . . ?
C34 C35 C60 C59 104(3) . . . . ?
C36 C35 C60 C59 -58(3) . . . . ?
C58 C59 C60 C35 -27(3) . . . . ?
Dy2 O108 P102 C153 -8(5) . . . . ?
Dy2 O108 P102 C141 110(4) . . . . ?
Dy2 O108 P102 C147 -133(4) . . . . ?
Dy2 O101 C102 C103 -10(6) . . . . ?
Dy2 O101 C102 C101 163(2) . . . . ?
F101 C101 C102 O101 -30(6) . . . . ?
F103 C101 C102 O101 -170(4) . . . . ?
F102 C101 C102 O101 80(4) . . . . ?
F101 C101 C102 C103 144(5) . . . . ?
F103 C101 C102 C103 4(6) . . . . ?
F102 C101 C102 C103 -107(4) . . . . ?
O101 C102 C103 C104 -3(5) . . . . ?
C101 C102 C103 C104 -176(3) . . . . ?
Dy2 O102 C104 C103 4(4) . . . . ?
Na1 O102 C104 C103 170(2) . . . . ?
Dy2 O102 C104 C105 177.4(18) . . . . ?
Na1 O102 C104 C105 -16(3) . . . . ?
C102 C103 C104 O102 6(5) . . . . ?
C102 C103 C104 C105 -167(3) . . . . ?
O102 C104 C105 F105 41(4) . . . . ?
C103 C104 C105 F105 -145(3) . . . . ?
O102 C104 C105 F106 161(2) . . . . ?
C103 C104 C105 F106 -24(4) . . . . ?
O102 C104 C105 F104 -82(3) . . . . ?
C103 C104 C105 F104 93(3) . . . . ?
F106 C105 F105 Na1 -169.8(18) . . . . ?
F104 C105 F105 Na1 76(3) . . . . ?
C104 C105 F105 Na1 -45(4) . . . . ?
Na1 F107 C106 F108 132(2) . . . . ?
Na1 F107 C106 F109 -123(2) . . . . ?
Na1 F107 C106 C107 -3(3) . . . . ?
Dy2 O103 C107 C108 -13(7) . . . . ?
Na1 O103 C107 C108 172(4) . . . . ?
Dy2 O103 C107 C106 157(2) . . . . ?
Na1 O103 C107 C106 -18(5) . . . . ?
F107 C106 C107 O103 14(5) . . . . ?
F108 C106 C107 O103 -111(3) . . . . ?
F109 C106 C107 O103 129(3) . . . . ?
F107 C106 C107 C108 -175(3) . . . . ?
F108 C106 C107 C108 61(4) . . . . ?
F109 C106 C107 C108 -59(4) . . . . ?
O103 C107 C108 C109 -8(8) . . . . ?
C106 C107 C108 C109 -178(3) . . . . ?
Dy2 O104 C109 C108 9(6) . . . . ?
Dy2 O104 C109 C110 -164.4(16) . . . . ?
C107 C108 C109 O104 10(7) . . . . ?
C107 C108 C109 C110 -177(4) . . . . ?
O104 C109 C110 F212 -2(3) . . . . ?
C108 C109 C110 F212 -175(4) . . . . ?
O104 C109 C110 F110 -163(3) . . . . ?
C108 C109 C110 F110 23(4) . . . . ?
O104 C109 C110 F112 76(3) . . . . ?
C108 C109 C110 F112 -97(4) . . . . ?
O104 C109 C110 F211 -123(3) . . . . ?
C108 C109 C110 F211 64(4) . . . . ?
O104 C109 C110 F111 -43(3) . . . . ?
C108 C109 C110 F111 143(4) . . . . ?
O104 C109 C110 F210 118(3) . . . . ?
C108 C109 C110 F210 -56(4) . . . . ?
Dy2 O105 C112 C113 -6(8) . . . . ?
Dy2 O105 C112 C111 178.7(19) . . . . ?
F215 C111 C112 O105 173(4) . . . . ?
F214 C111 C112 O105 48(5) . . . . ?
F213 C111 C112 O105 -69(5) . . . . ?
F113 C111 C112 O105 -115(4) . . . . ?
F114 C111 C112 O105 6(5) . . . . ?
F115 C111 C112 O105 127(4) . . . . ?
F215 C111 C112 C113 -3(6) . . . . ?
F214 C111 C112 C113 -128(5) . . . . ?
F213 C111 C112 C113 115(5) . . . . ?
F113 C111 C112 C113 69(5) . . . . ?
F114 C111 C112 C113 -170(4) . . . . ?
F115 C111 C112 C113 -49(5) . . . . ?
O105 C112 C113 C114 1(7) . . . . ?
C111 C112 C113 C114 176(3) . . . . ?
Dy2 O106 C114 C113 -27(5) . . . . ?
Dy2 O106 C114 C115 170.8(16) . . . . ?
C112 C113 C114 O106 14(6) . . . . ?
C112 C113 C114 C115 177(3) . . . . ?
O106 C114 C115 F116 83(3) . . . . ?
C113 C114 C115 F116 -80(3) . . . . ?
O106 C114 C115 F218 -93(4) . . . . ?
C113 C114 C115 F218 104(4) . . . . ?
O106 C114 C115 F118 -147(3) . . . . ?
C113 C114 C115 F118 49(3) . . . . ?
O106 C114 C115 F216 32(4) . . . . ?
C113 C114 C115 F216 -132(4) . . . . ?
O106 C114 C115 F217 148(4) . . . . ?
C113 C114 C115 F217 -16(4) . . . . ?
O106 C114 C115 F117 -34(3) . . . . ?
C113 C114 C115 F117 163(3) . . . . ?
O107 P101 C121 C122 -6(5) . . . . ?
C127 P101 C121 C122 111(4) . . . . ?
C133 P101 C121 C122 -136(4) . . . . ?
O107 P101 C121 C126 -178(3) . . . . ?
C127 P101 C121 C126 -61(4) . . . . ?
C133 P101 C121 C126 52(4) . . . . ?
C126 C121 C122 C123 -1(7) . . . . ?
P101 C121 C122 C123 -173(3) . . . . ?
C121 C122 C123 C124 -4(7) . . . . ?
C122 C123 C124 C125 8(8) . . . . ?
C123 C124 C125 C126 -7(8) . . . . ?
C122 C121 C126 C125 3(7) . . . . ?
P101 C121 C126 C125 175(3) . . . . ?
C124 C125 C126 C121 1(7) . . . . ?
O107 P101 C127 C128 9(6) . . . . ?
C121 P101 C127 C128 -109(5) . . . . ?
C133 P101 C127 C128 130(5) . . . . ?
O107 P101 C127 C132 -171(4) . . . . ?
C121 P101 C127 C132 71(5) . . . . ?
C133 P101 C127 C132 -50(5) . . . . ?
C132 C127 C128 C129 -1(9) . . . . ?
P101 C127 C128 C129 179(4) . . . . ?
C127 C128 C129 C130 4(9) . . . . ?
C128 C129 C130 C131 3(8) . . . . ?
C129 C130 C131 C132 -11(9) . . . . ?
C128 C127 C132 C131 -7(9) . . . . ?
P101 C127 C132 C131 173(4) . . . . ?
C130 C131 C132 C127 14(9) . . . . ?
O108 P102 C141 C146 -169(3) . . . . ?
C153 P102 C141 C146 -46(4) . . . . ?
C147 P102 C141 C146 71(3) . . . . ?
O108 P102 C141 C142 7(3) . . . . ?
C153 P102 C141 C142 130(3) . . . . ?
C147 P102 C141 C142 -112(3) . . . . ?
C146 C141 C142 C143 1(7) . . . . ?
P102 C141 C142 C143 -175(4) . . . . ?
C141 C142 C143 C144 -3(8) . . . . ?
C142 C143 C144 C145 1(9) . . . . ?
C143 C144 C145 C146 3(10) . . . . ?
C142 C141 C146 C145 2(6) . . . . ?
P102 C141 C146 C145 178(4) . . . . ?
C144 C145 C146 C141 -4(9) . . . . ?
O108 P102 C147 C148 -15(2) . . . . ?
C153 P102 C147 C148 -142(2) . . . . ?
C141 P102 C147 C148 105(2) . . . . ?
O108 P102 C147 C152 167.4(17) . . . . ?
C153 P102 C147 C152 40(3) . . . . ?
C141 P102 C147 C152 -73(2) . . . . ?
C152 C147 C148 C149 0.0 . . . . ?
P102 C147 C148 C149 -178(3) . . . . ?
C147 C148 C149 C150 0.0 . . . . ?
C148 C149 C150 C151 0.0 . . . . ?
C149 C150 C151 C152 0.0 . . . . ?
C150 C151 C152 C147 0.0 . . . . ?
C148 C147 C152 C151 0.0 . . . . ?
P102 C147 C152 C151 178(3) . . . . ?
O107 P101 C133 C134 51(2) . . . . ?
C121 P101 C133 C134 179(2) . . . . ?
C127 P101 C133 C134 -67(2) . . . . ?
O107 P101 C133 C138 -143(2) . . . . ?
C121 P101 C133 C138 -16(3) . . . . ?
C127 P101 C133 C138 99(3) . . . . ?
C138 C133 C134 C135 0.0 . . . . ?
P101 C133 C134 C135 167(3) . . . . ?
C133 C134 C135 C136 0.0 . . . . ?
C133 C134 C135 C160 153(3) . . . . ?
C134 C135 C136 C137 0.0 . . . . ?
C160 C135 C136 C137 -154(3) . . . . ?
C135 C136 C137 C138 0.0 . . . . ?
C136 C137 C138 C133 0.0 . . . . ?
C136 C137 C138 C139 142(3) . . . . ?
C134 C133 C138 C137 0.0 . . . . ?
P101 C133 C138 C137 -164(3) . . . . ?
C134 C133 C138 C139 -138(3) . . . . ?
P101 C133 C138 C139 58(4) . . . . ?
C137 C138 C139 C140 -83(4) . . . . ?
C133 C138 C139 C140 59(5) . . . . ?
C138 C139 C140 C155 21(7) . . . . ?
O108 P102 C153 C154 70.4(18) . . . . ?
C141 P102 C153 C154 -50(2) . . . . ?
C147 P102 C153 C154 -163.5(17) . . . . ?
O108 P102 C153 C158 -135(2) . . . . ?
C141 P102 C153 C158 104(2) . . . . ?
C147 P102 C153 C158 -9(3) . . . . ?
C158 C153 C154 C155 0.0 . . . . ?
P102 C153 C154 C155 156(3) . . . . ?
C153 C154 C155 C156 0.0 . . . . ?
C153 C154 C155 C140 136(3) . . . . ?
C139 C140 C155 C156 51(5) . . . . ?
C139 C140 C155 C154 -88(5) . . . . ?
C154 C155 C156 C157 0.0 . . . . ?
C140 C155 C156 C157 -137(3) . . . . ?
C155 C156 C157 C158 0.0 . . . . ?
C156 C157 C158 C153 0.0 . . . . ?
C156 C157 C158 C159 155(3) . . . . ?
C154 C153 C158 C157 0.0 . . . . ?
P102 C153 C158 C157 -151(3) . . . . ?
C154 C153 C158 C159 -154(3) . . . . ?
P102 C153 C158 C159 55(3) . . . . ?
C157 C158 C159 C160 -66(4) . . . . ?
C153 C158 C159 C160 89(4) . . . . ?
C134 C135 C160 C159 -70(5) . . . . ?
C136 C135 C160 C159 84(4) . . . . ?
C158 C159 C160 C135 -9(5) . . . . ?
C311 B1 C301 C302 50(4) . . . . ?
C331 B1 C301 C302 -75(3) . . . . ?
C321 B1 C301 C302 166(3) . . . . ?
C311 B1 C301 C306 -138(3) . . . . ?
C331 B1 C301 C306 97(3) . . . . ?
C321 B1 C301 C306 -22(4) . . . . ?
C306 C301 C302 C303 1(4) . . . . ?
B1 C301 C302 C303 174(3) . . . . ?
C301 C302 C303 C304 0(5) . . . . ?
C301 C302 C303 C307 176(3) . . . . ?
C307 C303 C304 C305 -174(4) . . . . ?
C302 C303 C304 C305 1(5) . . . . ?
C303 C304 C305 C306 -6(9) . . . . ?
C303 C304 C305 C308 -171(3) . . . . ?
C304 C305 C306 C301 8(10) . . . . ?
C308 C305 C306 C301 172(3) . . . . ?
C302 C301 C306 C305 -5(5) . . . . ?
B1 C301 C306 C305 -177(4) . . . . ?
C304 C303 C307 F301 -19(6) . . . . ?
C302 C303 C307 F301 164(4) . . . . ?
C304 C303 C307 F303 107(4) . . . . ?
C302 C303 C307 F303 -69(6) . . . . ?
C304 C303 C307 F302 -137(3) . . . . ?
C302 C303 C307 F302 47(4) . . . . ?
C306 C305 C308 F305 29(6) . . . . ?
C304 C305 C308 F305 -163(3) . . . . ?
C306 C305 C308 F304 147(4) . . . . ?
C304 C305 C308 F304 -45(5) . . . . ?
C306 C305 C308 F306 -92(5) . . . . ?
C304 C305 C308 F306 76(5) . . . . ?
C301 B1 C311 C312 -173(3) . . . . ?
C331 B1 C311 C312 -53(5) . . . . ?
C321 B1 C311 C312 68(4) . . . . ?
C301 B1 C311 C316 16(5) . . . . ?
C331 B1 C311 C316 136(4) . . . . ?
C321 B1 C311 C316 -103(4) . . . . ?
C316 C311 C312 C313 -10(7) . . . . ?
B1 C311 C312 C313 179(4) . . . . ?
C311 C312 C313 C317 -180(5) . . . . ?
C311 C312 C313 C314 8(6) . . . . ?
C317 C313 C314 C315 -176(5) . . . . ?
C312 C313 C314 C315 -4(6) . . . . ?
C313 C314 C315 C316 2(8) . . . . ?
C313 C314 C315 C318 -179(4) . . . . ?
C314 C315 C316 C311 -3(7) . . . . ?
C318 C315 C316 C311 178(4) . . . . ?
C312 C311 C316 C315 7(6) . . . . ?
B1 C311 C316 C315 178(4) . . . . ?
C312 C313 C317 F312 -142(5) . . . . ?
C314 C313 C317 F312 29(8) . . . . ?
C312 C313 C317 F313 93(6) . . . . ?
C314 C313 C317 F313 -96(5) . . . . ?
C312 C313 C317 F311 -20(7) . . . . ?
C314 C313 C317 F311 151(4) . . . . ?
C316 C315 C318 F314 -32(7) . . . . ?
C314 C315 C318 F314 148(5) . . . . ?
C316 C315 C318 F316 -158(4) . . . . ?
C314 C315 C318 F316 23(7) . . . . ?
C316 C315 C318 F315 99(5) . . . . ?
C314 C315 C318 F315 -80(6) . . . . ?
C301 B1 C321 C322 137(3) . . . . ?
C311 B1 C321 C322 -98(4) . . . . ?
C331 B1 C321 C322 23(4) . . . . ?
C301 B1 C321 C326 -44(5) . . . . ?
C311 B1 C321 C326 80(4) . . . . ?
C331 B1 C321 C326 -158(4) . . . . ?
C326 C321 C322 C323 0(5) . . . . ?
B1 C321 C322 C323 178(3) . . . . ?
C321 C322 C323 C324 -5(7) . . . . ?
C321 C322 C323 C327 175(4) . . . . ?
C322 C323 C324 C325 23(9) . . . . ?
C327 C323 C324 C325 -157(7) . . . . ?
C322 C323 C324 C425 4(16) . . . . ?
C327 C323 C324 C425 -177(14) . . . . ?
C323 C324 C325 C326 -32(11) . . . . ?
C323 C324 C325 C328 -175(7) . . . . ?
C323 C324 C425 C326 3(24) . . . . ?
C323 C324 C425 C428 -177(12) . . . . ?
C322 C321 C326 C325 -13(9) . . . . ?
B1 C321 C326 C325 168(7) . . . . ?
C322 C321 C326 C425 8(16) . . . . ?
B1 C321 C326 C425 -170(15) . . . . ?
C324 C325 C326 C321 29(12) . . . . ?
C328 C325 C326 C321 172(7) . . . . ?
C324 C425 C326 C321 -9(27) . . . . ?
C428 C425 C326 C321 170(15) . . . . ?
C324 C323 C327 F322 89(7) . . . . ?
C322 C323 C327 F322 -91(5) . . . . ?
C324 C323 C327 F321 -145(5) . . . . ?
C322 C323 C327 F321 34(7) . . . . ?
C324 C323 C327 F323 -34(7) . . . . ?
C322 C323 C327 F323 146(3) . . . . ?
C324 C325 C328 F325 -151(8) . . . . ?
C326 C325 C328 F325 69(10) . . . . ?
C324 C325 C328 F326 86(8) . . . . ?
C326 C325 C328 F326 -54(10) . . . . ?
C324 C325 C328 F324 -34(10) . . . . ?
C326 C325 C328 F324 -173(8) . . . . ?
C324 C425 C428 F425 172(16) . . . . ?
C326 C425 C428 F425 -7(28) . . . . ?
C324 C425 C428 F424 -70(21) . . . . ?
C326 C425 C428 F424 111(23) . . . . ?
C324 C425 C428 F426 50(23) . . . . ?
C326 C425 C428 F426 -129(21) . . . . ?
C301 B1 C331 C336 -75(4) . . . . ?
C311 B1 C331 C336 158(3) . . . . ?
C321 B1 C331 C336 42(4) . . . . ?
C301 B1 C331 C332 104(3) . . . . ?
C311 B1 C331 C332 -24(4) . . . . ?
C321 B1 C331 C332 -139(3) . . . . ?
C336 C331 C332 C333 4(4) . . . . ?
B1 C331 C332 C333 -174(3) . . . . ?
C331 C332 C333 C334 -8(5) . . . . ?
C331 C332 C333 C337 -179(3) . . . . ?
C332 C333 C334 C335 6(4) . . . . ?
C337 C333 C334 C335 177(3) . . . . ?
C333 C334 C335 C336 -1(5) . . . . ?
C333 C334 C335 C338 176(3) . . . . ?
C334 C335 C336 C331 -3(5) . . . . ?
C338 C335 C336 C331 -180(3) . . . . ?
C332 C331 C336 C335 1(4) . . . . ?
B1 C331 C336 C335 179(3) . . . . ?
C332 C333 C337 F332 48(4) . . . . ?
C334 C333 C337 F332 -124(3) . . . . ?
C332 C333 C337 F331 -71(3) . . . . ?
C334 C333 C337 F331 117(3) . . . . ?
C332 C333 C337 F333 172(3) . . . . ?
C334 C333 C337 F333 0(4) . . . . ?
C334 C335 C338 F336 140(4) . . . . ?
C336 C335 C338 F336 -43(5) . . . . ?
C334 C335 C338 F335 -92(5) . . . . ?
C336 C335 C338 F335 85(4) . . . . ?
C334 C335 C338 F334 27(4) . . . . ?
C336 C335 C338 F334 -156(3) . . . . ?
